data_1550261
loop_
_publ_author_name
'Saouma, Caroline T.'
'Tsou, Chih-Chin'
'Richard, Sarah'
'Ameloot, Rob'
'Vermoortele, Frederik'
'Smolders, Simon'
'Bueken, Bart'
'Valdez, Carolyn'
'DiPasquale, Antonio'
'Kaminsky, Werner'
'De Vos, Dirk'
'Mayer, James M.'

_publ_section_title
;
 Sodium-Coupled Electron Transfer Reactivity of Metal-Organic Frameworks
 Containing Titanium Clusters: The Importance of Cations in Redox
 Chemistry
;
_journal_name_full 'Chemical Science'
_journal_paper_doi 10.1039/C8SC04138E
_journal_year 2019
_chemical_formula_moiety 'C84 H152 Na O41 Ti8,  2(C4 H8 O)'
_chemical_formula_sum 'C92 H168 Na O43 Ti8'
_chemical_formula_weight 2368.45
_chemical_name_common car21
_chemical_name_systematic
;
 car21
;
_space_group_IT_number 14
_symmetry_cell_setting monoclinic
_symmetry_Int_Tables_number 14
_symmetry_space_group_name_Hall '-P 2ybc'
_symmetry_space_group_name_H-M 'P 1 21/c 1'
_atom_sites_solution_hydrogens geom
_atom_sites_solution_primary direct
_atom_sites_solution_secondary difmap
_audit_conform_dict_location ftp://ftp.iucr.org/pub/cif_core.dic
_audit_conform_dict_name cif_core.dic
_audit_conform_dict_version 2.4
_audit_creation_date 2013-05-02T15:05:54-00:00
_audit_creation_method 'WinGX routine CIF_UPDATE'
_audit_update_record
;
2018-09-17 deposited with the CCDC.
2018-11-19 downloaded from the CCDC.
;
_cell_angle_alpha 90
_cell_angle_beta 98.121(8)
_cell_angle_gamma 90
_cell_formula_units_Z 4
_cell_length_a 24.830(4)
_cell_length_b 16.876(2)
_cell_length_c 31.391(4)
_cell_measurement_reflns_used 778
_cell_measurement_temperature 100(2)
_cell_measurement_theta_max 20
_cell_measurement_theta_min 3
_cell_volume 13022(3)
_computing_cell_refinement 'SAINT (Bruker, 2007)'
_computing_data_collection 'APEX2 (Bruker, 2007)'
_computing_data_reduction 'SAINT (Bruker, 2007)'
_computing_molecular_graphics 'ORTEP-3 for Windows (Farrugia, 1997)'
_computing_publication_material 'SHELXL-97 (Sheldrick, 1997)'
_computing_structure_refinement 'SHELXL-97 (Sheldrick, 2008)'
_computing_structure_solution 'SHELXS97 (Sheldrick, 1997)'
_diffrn_ambient_temperature 100(2)
_diffrn_measured_fraction_theta_full 1
_diffrn_measured_fraction_theta_max 1
_diffrn_measurement_device_type 'Bruker APEXII CCD area-detector'
_diffrn_measurement_method '\f and \w scans'
_diffrn_radiation_monochromator graphite
_diffrn_radiation_type MoK\a
_diffrn_radiation_wavelength 0.71073
_diffrn_reflns_av_R_equivalents 0.0882
_diffrn_reflns_av_unetI/netI 0.0575
_diffrn_reflns_limit_h_max 31
_diffrn_reflns_limit_h_min -31
_diffrn_reflns_limit_k_max 21
_diffrn_reflns_limit_k_min -21
_diffrn_reflns_limit_l_max 40
_diffrn_reflns_limit_l_min -40
_diffrn_reflns_number 297045
_diffrn_reflns_theta_full 25
_diffrn_reflns_theta_max 27.11
_diffrn_reflns_theta_min 0.83
_diffrn_source 'fine-focus sealed tube'
_exptl_absorpt_coefficient_mu 0.539
_exptl_absorpt_correction_T_max 0.9235
_exptl_absorpt_correction_T_min 0.7743
_exptl_absorpt_correction_type multi-scan
_exptl_absorpt_process_details '(SADABS; Bruker, 2007)'
_exptl_crystal_colour blue
_exptl_crystal_density_diffrn 1.208
_exptl_crystal_density_method 'not measured'
_exptl_crystal_description prism
_exptl_crystal_F_000 5004
_exptl_crystal_size_max 0.5
_exptl_crystal_size_mid 0.2
_exptl_crystal_size_min 0.15
_refine_diff_density_max 1.049
_refine_diff_density_min -0.82
_refine_diff_density_rms 0.084
_refine_ls_extinction_method none
_refine_ls_goodness_of_fit_ref 1.077
_refine_ls_hydrogen_treatment constr
_refine_ls_matrix_type full
_refine_ls_number_parameters 1655
_refine_ls_number_reflns 28766
_refine_ls_number_restraints 984
_refine_ls_restrained_S_all 1.092
_refine_ls_R_factor_all 0.1232
_refine_ls_R_factor_gt 0.0633
_refine_ls_shift/su_max 0.029
_refine_ls_shift/su_mean 0
_refine_ls_structure_factor_coef Fsqd
_refine_ls_weighting_details 'calc w=1/[\s^2^(Fo^2^)+(0.0580P)^2^+32.2915P] where P=(Fo^2^+2Fc^2^)/3'
_refine_ls_weighting_scheme calc
_refine_ls_wR_factor_gt 0.1425
_refine_ls_wR_factor_ref 0.1827
_reflns_number_gt 17346
_reflns_number_total 28766
_reflns_threshold_expression >2\s(I)
_cod_data_source_file c8sc04138e2.cif
_cod_data_source_block car21
_cod_original_sg_symbol_H-M 'P 21/c'
_cod_database_code 1550261

loop_
_symmetry_equiv_pos_as_xyz
'x, y, z'
'-x, y+1/2, -z+1/2'
'-x, -y, -z'
'x, -y-1/2, z-1/2'

loop_
_atom_site_label
_atom_site_type_symbol
_atom_site_fract_x
_atom_site_fract_y
_atom_site_fract_z
_atom_site_U_iso_or_equiv
_atom_site_adp_type
_atom_site_occupancy
_atom_site_symmetry_multiplicity
_atom_site_calc_flag
_atom_site_refinement_flags
_atom_site_disorder_assembly
_atom_site_disorder_group
Na1B Na 0.2600(6) 0.5695(8) 0.2292(4) 0.058(2) Uani 0.420(6) 1 d PU A 2
Na1 Na 0.2758(4) 0.5759(5) 0.2449(3) 0.056(2) Uani 0.580(6) 1 d PU A 1
Ti1 Ti 0.24922(3) 0.33940(4) 0.35679(2) 0.02555(16) Uani 1 1 d . A .
O1 O 0.23197(10) 0.31776(16) 0.29997(8) 0.0250(6) Uani 1 1 d . A .
O9 O 0.23279(12) 0.22147(17) 0.36986(9) 0.0348(7) Uani 1 1 d . . .
C1 C 0.21214(16) 0.1650(2) 0.34730(12) 0.0274(9) Uani 1 1 d . . .
C2 C 0.2164(2) 0.0830(3) 0.36765(14) 0.0380(10) Uani 1 1 d U . .
C3 C 0.2046(4) 0.0204(3) 0.3349(2) 0.092(2) Uani 1 1 d U . .
H3A H 0.1697 0.0316 0.3171 0.137 Uiso 1 1 calc R . .
H3B H 0.2026 -0.031 0.3491 0.137 Uiso 1 1 calc R . .
H3C H 0.2335 0.019 0.3167 0.137 Uiso 1 1 calc R . .
C4 C 0.2715(3) 0.0735(4) 0.3938(2) 0.080(2) Uani 1 1 d . . .
H4A H 0.2735 0.022 0.4085 0.121 Uiso 1 1 calc R . .
H4B H 0.2774 0.116 0.4153 0.121 Uiso 1 1 calc R . .
H4C H 0.2996 0.0762 0.3749 0.121 Uiso 1 1 calc R . .
C5 C 0.1751(3) 0.0824(4) 0.4002(2) 0.090(2) Uani 1 1 d U . .
H5A H 0.1382 0.0878 0.3847 0.136 Uiso 1 1 calc R . .
H5B H 0.1828 0.1266 0.4204 0.136 Uiso 1 1 calc R . .
H5C H 0.1781 0.0323 0.4162 0.136 Uiso 1 1 calc R . .
O10 O 0.18687(13) 0.17179(16) 0.30980(9) 0.0358(7) Uani 1 1 d . A .
O11 O 0.17126(11) 0.35932(17) 0.36392(9) 0.0324(7) Uani 1 1 d . A .
C6 C 0.12689(16) 0.3376(2) 0.34303(13) 0.0272(8) Uani 1 1 d . . .
C7 C 0.0783(7) 0.3468(7) 0.3672(4) 0.0328(14) Uani 0.580(6) 1 d PDU A 1
C8 C 0.0644(7) 0.2627(7) 0.3787(5) 0.079(5) Uani 0.580(6) 1 d PD A 1
H8A H 0.056 0.2313 0.3523 0.118 Uiso 0.580(6) 1 calc PR A 1
H8B H 0.0328 0.2633 0.3941 0.118 Uiso 0.580(6) 1 calc PR A 1
H8C H 0.0955 0.2391 0.3971 0.118 Uiso 0.580(6) 1 calc PR A 1
C9 C 0.0899(5) 0.3962(8) 0.4082(4) 0.070(4) Uani 0.580(6) 1 d PD A 1
H9A H 0.1207 0.3732 0.4271 0.106 Uiso 0.580(6) 1 calc PR A 1
H9B H 0.0577 0.3963 0.423 0.106 Uiso 0.580(6) 1 calc PR A 1
H9C H 0.0986 0.4506 0.4008 0.106 Uiso 0.580(6) 1 calc PR A 1
C10 C 0.0328(4) 0.3838(9) 0.3366(3) 0.074(4) Uani 0.580(6) 1 d PD A 1
H10A H 0.044 0.4365 0.328 0.11 Uiso 0.580(6) 1 calc PR A 1
H10B H 0.0003 0.3887 0.3509 0.11 Uiso 0.580(6) 1 calc PR A 1
H10C H 0.0245 0.3503 0.311 0.11 Uiso 0.580(6) 1 calc PR A 1
C7A C 0.0739(9) 0.3411(9) 0.3618(6) 0.0327(15) Uani 0.420(6) 1 d PDU A 2
C8A C 0.0813(8) 0.2815(11) 0.3986(5) 0.058(5) Uani 0.420(6) 1 d PD A 2
H8A1 H 0.1161 0.2912 0.4168 0.087 Uiso 0.420(6) 1 calc PR A 2
H8A2 H 0.0809 0.2277 0.3869 0.087 Uiso 0.420(6) 1 calc PR A 2
H8A3 H 0.0515 0.2875 0.4159 0.087 Uiso 0.420(6) 1 calc PR A 2
C9A C 0.0699(6) 0.4245(8) 0.3798(5) 0.062(4) Uani 0.420(6) 1 d PD A 2
H9A1 H 0.0409 0.426 0.398 0.093 Uiso 0.420(6) 1 calc PR A 2
H9A2 H 0.0616 0.4622 0.356 0.093 Uiso 0.420(6) 1 calc PR A 2
H9A3 H 0.1046 0.4387 0.3971 0.093 Uiso 0.420(6) 1 calc PR A 2
C10A C 0.0228(5) 0.3210(10) 0.3316(4) 0.056(4) Uani 0.420(6) 1 d PD A 2
H10D H -0.0087 0.3244 0.3471 0.083 Uiso 0.420(6) 1 calc PR A 2
H10E H 0.0256 0.2671 0.3206 0.083 Uiso 0.420(6) 1 calc PR A 2
H10F H 0.0182 0.3585 0.3075 0.083 Uiso 0.420(6) 1 calc PR A 2
O12 O 0.12208(11) 0.30767(17) 0.30595(8) 0.0311(6) Uani 1 1 d . A .
Ti2 Ti 0.17572(3) 0.26804(4) 0.26795(2) 0.02679(16) Uani 1 1 d . . .
O2 O 0.15997(10) 0.34005(15) 0.22611(8) 0.0235(6) Uani 1 1 d . A .
O13 O 0.11217(13) 0.19878(18) 0.23985(9) 0.0390(8) Uani 1 1 d . A .
C11 C 0.08717(18) 0.1989(2) 0.20195(13) 0.0320(9) Uani 1 1 d . . .
C12 C 0.0353(2) 0.1501(3) 0.19397(18) 0.0551(14) Uani 1 1 d U A .
C13 C 0.0456(3) 0.0696(3) 0.2134(3) 0.085(2) Uani 1 1 d . . .
H13A H 0.07 0.04 0.1973 0.127 Uiso 1 1 calc R A .
H13B H 0.011 0.0411 0.2123 0.127 Uiso 1 1 calc R . .
H13C H 0.0624 0.075 0.2435 0.127 Uiso 1 1 calc R . .
C14 C -0.0060(3) 0.1903(5) 0.2204(3) 0.106(3) Uani 1 1 d . . .
H14A H 0.0107 0.1959 0.2504 0.16 Uiso 1 1 calc R A .
H14B H -0.0387 0.1575 0.2189 0.16 Uiso 1 1 calc R . .
H14C H -0.0158 0.2428 0.2083 0.16 Uiso 1 1 calc R . .
C15 C 0.0098(3) 0.1529(5) 0.1484(2) 0.111(3) Uani 1 1 d U . .
H15A H 0.007 0.2081 0.1386 0.166 Uiso 1 1 calc R A .
H15B H -0.0266 0.1294 0.1457 0.166 Uiso 1 1 calc R . .
H15C H 0.0322 0.123 0.1306 0.166 Uiso 1 1 calc R . .
O14 O 0.10130(12) 0.23694(16) 0.17119(9) 0.0324(7) Uani 1 1 d . A .
O15 O 0.22326(12) 0.20601(17) 0.23274(9) 0.0347(7) Uani 1 1 d . A .
C16 C 0.23077(18) 0.2073(2) 0.19411(13) 0.0317(9) Uani 1 1 d . . .
C17 C 0.2651(6) 0.1414(11) 0.1815(5) 0.054(5) Uani 0.580(6) 1 d PD A 1
C18 C 0.2803(5) 0.1532(8) 0.1369(4) 0.067(3) Uani 0.580(6) 1 d PDU A 1
H18A H 0.2472 0.1561 0.1159 0.1 Uiso 0.580(6) 1 calc PR A 1
H18B H 0.3027 0.1086 0.1297 0.1 Uiso 0.580(6) 1 calc PR A 1
H18C H 0.3009 0.2026 0.1362 0.1 Uiso 0.580(6) 1 calc PR A 1
C19 C 0.3172(5) 0.1281(8) 0.2121(4) 0.078(4) Uani 0.580(6) 1 d PD A 1
H19A H 0.3431 0.1706 0.2086 0.117 Uiso 0.580(6) 1 calc PR A 1
H19B H 0.3331 0.0769 0.2058 0.117 Uiso 0.580(6) 1 calc PR A 1
H19C H 0.3092 0.1281 0.2418 0.117 Uiso 0.580(6) 1 calc PR A 1
C20 C 0.2313(6) 0.0663(7) 0.1824(5) 0.102(5) Uani 0.580(6) 1 d PDU A 1
H20A H 0.2185 0.0617 0.2105 0.153 Uiso 0.580(6) 1 calc PR A 1
H20B H 0.2536 0.0201 0.1777 0.153 Uiso 0.580(6) 1 calc PR A 1
H20C H 0.1999 0.0689 0.1597 0.153 Uiso 0.580(6) 1 calc PR A 1
C17A C 0.2603(7) 0.1372(13) 0.1739(6) 0.039(6) Uani 0.420(6) 1 d PDU A 2
C18A C 0.3016(7) 0.1721(11) 0.1475(6) 0.066(4) Uani 0.420(6) 1 d PDU A 2
H18D H 0.3206 0.1291 0.1349 0.1 Uiso 0.420(6) 1 calc PR A 2
H18E H 0.3279 0.2044 0.1661 0.1 Uiso 0.420(6) 1 calc PR A 2
H18F H 0.2827 0.2053 0.1245 0.1 Uiso 0.420(6) 1 calc PR A 2
C19A C 0.2854(7) 0.0870(10) 0.2117(5) 0.071(5) Uani 0.420(6) 1 d PDU A 2
H19D H 0.3036 0.041 0.2011 0.106 Uiso 0.420(6) 1 calc PR A 2
H19E H 0.2569 0.0689 0.228 0.106 Uiso 0.420(6) 1 calc PR A 2
H19F H 0.3121 0.1187 0.2305 0.106 Uiso 0.420(6) 1 calc PR A 2
C20A C 0.2140(6) 0.0951(8) 0.1461(5) 0.064(4) Uani 0.420(6) 1 d PDU A 2
H20D H 0.2002 0.1289 0.1215 0.095 Uiso 0.420(6) 1 calc PR A 2
H20E H 0.1847 0.0842 0.1631 0.095 Uiso 0.420(6) 1 calc PR A 2
H20F H 0.2273 0.0451 0.1356 0.095 Uiso 0.420(6) 1 calc PR A 2
O16 O 0.21242(12) 0.25951(17) 0.16728(8) 0.0311(6) Uani 1 1 d . A .
Ti3 Ti 0.15084(3) 0.33674(4) 0.16722(2) 0.02481(16) Uani 1 1 d . A .
O3 O 0.18756(11) 0.42184(15) 0.15530(8) 0.0263(6) Uani 1 1 d . . .
O17 O 0.13099(12) 0.31085(17) 0.10312(8) 0.0316(7) Uani 1 1 d . . .
C21 C 0.12574(17) 0.3559(3) 0.07095(12) 0.0296(9) Uani 1 1 d . A .
C22 C 0.11013(19) 0.3181(3) 0.02687(13) 0.0387(11) Uani 1 1 d . . .
C23 C 0.0740(3) 0.2462(3) 0.03065(17) 0.074(2) Uani 1 1 d . A .
H23A H 0.0935 0.2078 0.0506 0.111 Uiso 1 1 calc R . .
H23B H 0.0647 0.2216 0.0023 0.111 Uiso 1 1 calc R . .
H23C H 0.0407 0.2629 0.0415 0.111 Uiso 1 1 calc R . .
C24 C 0.0815(2) 0.3770(3) -0.00503(14) 0.0485(13) Uani 1 1 d . A .
H24A H 0.0466 0.3921 0.0039 0.073 Uiso 1 1 calc R . .
H24B H 0.0749 0.3527 -0.0337 0.073 Uiso 1 1 calc R . .
H24C H 0.1043 0.4242 -0.006 0.073 Uiso 1 1 calc R . .
C25 C 0.1637(3) 0.2925(5) 0.01268(18) 0.081(2) Uani 1 1 d . A .
H25A H 0.1863 0.3392 0.0098 0.122 Uiso 1 1 calc R . .
H25B H 0.1563 0.2652 -0.0151 0.122 Uiso 1 1 calc R . .
H25C H 0.1828 0.2565 0.0342 0.122 Uiso 1 1 calc R . .
O18 O 0.13334(12) 0.42950(17) 0.07258(8) 0.0332(7) Uani 1 1 d . . .
O19 O 0.07948(11) 0.39611(16) 0.16189(8) 0.0292(6) Uani 1 1 d . . .
C26 C 0.06507(17) 0.4655(3) 0.15025(12) 0.0297(9) Uani 1 1 d . A .
C27 C 0.00549(18) 0.4869(3) 0.14906(14) 0.0350(10) Uani 1 1 d . . .
C28 C -0.0206(2) 0.4381(4) 0.1809(2) 0.081(2) Uani 1 1 d . A .
H28A H -0.0172 0.3817 0.1744 0.121 Uiso 1 1 calc R . .
H28B H -0.0592 0.4521 0.1789 0.121 Uiso 1 1 calc R . .
H28C H -0.0024 0.449 0.2101 0.121 Uiso 1 1 calc R . .
C29 C -0.0202(2) 0.4698(5) 0.1023(2) 0.081(2) Uani 1 1 d . A .
H29A H -0.0002 0.4986 0.0824 0.122 Uiso 1 1 calc R . .
H29B H -0.0583 0.4871 0.0981 0.122 Uiso 1 1 calc R . .
H29C H -0.0185 0.4128 0.0966 0.122 Uiso 1 1 calc R . .
C30 C -0.0007(2) 0.5744(3) 0.1578(2) 0.0559(14) Uani 1 1 d . A .
H30A H 0.0165 0.5866 0.1872 0.084 Uiso 1 1 calc R . .
H30B H -0.0395 0.5879 0.1548 0.084 Uiso 1 1 calc R . .
H30C H 0.0168 0.6054 0.1372 0.084 Uiso 1 1 calc R . .
O20 O 0.09673(12) 0.51682(17) 0.13854(9) 0.0325(7) Uani 1 1 d . . .
Ti4 Ti 0.17100(3) 0.50880(4) 0.11938(2) 0.02773(17) Uani 1 1 d . A .
O4 O 0.20310(11) 0.58352(16) 0.15212(8) 0.0288(6) Uani 1 1 d . . .
O21 O 0.13958(12) 0.58669(18) 0.07326(9) 0.0376(7) Uani 1 1 d . . .
C31 C 0.15133(19) 0.6586(3) 0.06735(13) 0.0358(10) Uani 1 1 d . A .
C32 C 0.1097(2) 0.7059(3) 0.03703(15) 0.0478(13) Uani 1 1 d . . .
C33 C 0.0595(2) 0.7155(3) 0.05920(17) 0.0516(13) Uani 1 1 d . A .
H33A H 0.033 0.7493 0.0416 0.077 Uiso 1 1 calc R . .
H33B H 0.0699 0.7401 0.0875 0.077 Uiso 1 1 calc R . .
H33C H 0.0434 0.6634 0.0628 0.077 Uiso 1 1 calc R . .
C34 C 0.0974(3) 0.6632(5) -0.00491(18) 0.090(2) Uani 1 1 d U A .
H34A H 0.0796 0.6126 -0.0004 0.135 Uiso 1 1 calc R . .
H34B H 0.1313 0.6533 -0.0166 0.135 Uiso 1 1 calc R . .
H34C H 0.0731 0.6957 -0.0252 0.135 Uiso 1 1 calc R . .
C35 C 0.1329(3) 0.7900(4) 0.0309(2) 0.084(2) Uani 1 1 d . A .
H35A H 0.1671 0.7854 0.0188 0.127 Uiso 1 1 d R . .
H35B H 0.1397 0.817 0.0588 0.127 Uiso 1 1 d R . .
H35C H 0.1066 0.8205 0.0112 0.127 Uiso 1 1 d RD . .
O22 O 0.19375(15) 0.69177(19) 0.08438(10) 0.0466(8) Uani 1 1 d . . .
O23 O 0.23520(12) 0.49492(17) 0.08736(9) 0.0341(7) Uani 1 1 d . . .
C36 C 0.27605(19) 0.5370(3) 0.08435(14) 0.0367(10) Uani 1 1 d . A .
C37 C 0.3163(8) 0.5131(9) 0.0521(6) 0.042(7) Uani 0.420(6) 1 d PDU A 1
C38 C 0.3744(8) 0.5179(13) 0.0759(7) 0.089(5) Uani 0.420(6) 1 d PDU A 1
H38A H 0.3806 0.4741 0.0965 0.134 Uiso 0.420(6) 1 calc PR A 1
H38B H 0.3795 0.5685 0.0913 0.134 Uiso 0.420(6) 1 calc PR A 1
H38C H 0.4002 0.514 0.0551 0.134 Uiso 0.420(6) 1 calc PR A 1
C39 C 0.3016(8) 0.4330(9) 0.0323(6) 0.076(4) Uani 0.420(6) 1 d PDU A 1
H39A H 0.2681 0.4376 0.0118 0.114 Uiso 0.420(6) 1 calc PR A 1
H39B H 0.2958 0.3953 0.055 0.114 Uiso 0.420(6) 1 calc PR A 1
H39C H 0.3312 0.4141 0.0174 0.114 Uiso 0.420(6) 1 calc PR A 1
C40 C 0.3090(9) 0.5729(12) 0.0155(6) 0.100(5) Uani 0.420(6) 1 d PDU A 1
H40A H 0.3307 0.5566 -0.0068 0.15 Uiso 0.420(6) 1 calc PR A 1
H40B H 0.321 0.6253 0.0265 0.15 Uiso 0.420(6) 1 calc PR A 1
H40C H 0.2705 0.5754 0.0031 0.15 Uiso 0.420(6) 1 calc PR A 1
C37A C 0.3134(7) 0.5096(9) 0.0553(6) 0.071(7) Uani 0.580(6) 1 d PDU A 2
C38A C 0.3692(6) 0.5520(9) 0.0633(5) 0.088(4) Uani 0.580(6) 1 d PDU A 2
H38D H 0.3642 0.6087 0.0572 0.132 Uiso 0.580(6) 1 calc PR A 2
H38E H 0.3934 0.5294 0.0443 0.132 Uiso 0.580(6) 1 calc PR A 2
H38F H 0.3854 0.5448 0.0934 0.132 Uiso 0.580(6) 1 calc PR A 2
C39A C 0.3227(5) 0.4210(7) 0.0573(5) 0.076(4) Uani 0.580(6) 1 d PDU A 2
H39D H 0.288 0.3936 0.0489 0.114 Uiso 0.580(6) 1 calc PR A 2
H39E H 0.3378 0.4058 0.0866 0.114 Uiso 0.580(6) 1 calc PR A 2
H39F H 0.3482 0.4063 0.0375 0.114 Uiso 0.580(6) 1 calc PR A 2
C40A C 0.2856(6) 0.5350(10) 0.0112(5) 0.102(5) Uani 0.580(6) 1 d PDU A 2
H40D H 0.2833 0.593 0.01 0.154 Uiso 0.580(6) 1 calc PR A 2
H40E H 0.2489 0.5125 0.006 0.154 Uiso 0.580(6) 1 calc PR A 2
H40F H 0.3067 0.516 -0.0109 0.154 Uiso 0.580(6) 1 calc PR A 2
O24 O 0.28812(13) 0.59952(18) 0.10497(10) 0.0435(8) Uani 1 1 d . . .
Ti5 Ti 0.24794(3) 0.67080(4) 0.14145(2) 0.03284(18) Uani 1 1 d . A .
O5 O 0.29328(12) 0.66495(16) 0.18918(9) 0.0312(6) Uani 1 1 d . . .
O25 O 0.28972(14) 0.76098(18) 0.11891(9) 0.0432(8) Uani 1 1 d . . .
C41 C 0.32300(18) 0.8106(2) 0.13704(13) 0.0306(9) Uani 1 1 d . A .
C42 C 0.3421(2) 0.8738(3) 0.10858(14) 0.0385(11) Uani 1 1 d . . .
C43 C 0.3780(2) 0.9342(3) 0.13511(17) 0.0559(14) Uani 1 1 d . A .
H43A H 0.3578 0.9583 0.1564 0.084 Uiso 1 1 calc R . .
H43B H 0.389 0.9754 0.1161 0.084 Uiso 1 1 calc R . .
H43C H 0.4105 0.9076 0.1499 0.084 Uiso 1 1 calc R . .
C44 C 0.2906(3) 0.9139(3) 0.0852(2) 0.0687(17) Uani 1 1 d . A .
H44A H 0.2681 0.8744 0.0681 0.103 Uiso 1 1 calc R . .
H44B H 0.301 0.9555 0.0661 0.103 Uiso 1 1 calc R . .
H44C H 0.2699 0.9373 0.1064 0.103 Uiso 1 1 calc R . .
C45 C 0.3730(3) 0.8348(4) 0.07600(17) 0.0660(17) Uani 1 1 d . A .
H45A H 0.4051 0.8076 0.0911 0.099 Uiso 1 1 calc R . .
H45B H 0.3846 0.8752 0.0568 0.099 Uiso 1 1 calc R . .
H45C H 0.3495 0.7962 0.0591 0.099 Uiso 1 1 calc R . .
O26 O 0.33982(13) 0.81157(18) 0.17656(9) 0.0414(8) Uani 1 1 d . . .
O27 O 0.20024(13) 0.74893(18) 0.16541(10) 0.0432(8) Uani 1 1 d . . .
C46 C 0.2050(2) 0.7892(3) 0.19959(15) 0.0380(11) Uani 1 1 d . A .
C47B C 0.1660(12) 0.8392(16) 0.2247(8) 0.049(2) Uani 0.178(5) 1 d PDU A 4
C48B C 0.1851(15) 0.9251(16) 0.2222(11) 0.077(11) Uani 0.178(5) 1 d PDU A 4
H48D H 0.2247 0.9274 0.2297 0.115 Uiso 0.178(5) 1 calc PR A 4
H48E H 0.168 0.9576 0.2424 0.115 Uiso 0.178(5) 1 calc PR A 4
H48F H 0.1747 0.9452 0.1929 0.115 Uiso 0.178(5) 1 calc PR A 4
C49B C 0.1095(15) 0.827(3) 0.2010(13) 0.119(18) Uani 0.178(5) 1 d PDU A 4
H49D H 0.0845 0.8152 0.2217 0.178 Uiso 0.178(5) 1 calc PR A 4
H49E H 0.1097 0.7825 0.1809 0.178 Uiso 0.178(5) 1 calc PR A 4
H49F H 0.0975 0.8751 0.185 0.178 Uiso 0.178(5) 1 calc PR A 4
C50B C 0.1678(14) 0.8152(19) 0.2715(8) 0.060(9) Uani 0.178(5) 1 d PDU A 4
H50D H 0.133 0.8281 0.2812 0.09 Uiso 0.178(5) 1 calc PR A 4
H50E H 0.1972 0.8439 0.2892 0.09 Uiso 0.178(5) 1 calc PR A 4
H50F H 0.1744 0.758 0.2744 0.09 Uiso 0.178(5) 1 calc PR A 4
C47 C 0.1519(3) 0.8267(4) 0.2083(2) 0.0493(16) Uani 0.822(5) 1 d PDU A 3
C48 C 0.1614(4) 0.8715(6) 0.2505(3) 0.089(3) Uani 0.822(5) 1 d PDU A 3
H48A H 0.1736 0.8346 0.2739 0.134 Uiso 0.822(5) 1 calc PR A 3
H48B H 0.1274 0.8968 0.2557 0.134 Uiso 0.822(5) 1 calc PR A 3
H48C H 0.1892 0.9122 0.2491 0.134 Uiso 0.822(5) 1 calc PR A 3
C49 C 0.1320(3) 0.8831(4) 0.1715(2) 0.0596(19) Uani 0.822(5) 1 d PDU A 3
H49A H 0.0982 0.9086 0.177 0.089 Uiso 0.822(5) 1 calc PR A 3
H49B H 0.1253 0.8534 0.1445 0.089 Uiso 0.822(5) 1 calc PR A 3
H49C H 0.1597 0.9237 0.1694 0.089 Uiso 0.822(5) 1 calc PR A 3
C50 C 0.1098(3) 0.7609(5) 0.2097(3) 0.079(2) Uani 0.822(5) 1 d PDU A 3
H50A H 0.1249 0.7198 0.23 0.118 Uiso 0.822(5) 1 calc PR A 3
H50B H 0.1008 0.7376 0.181 0.118 Uiso 0.822(5) 1 calc PR A 3
H50C H 0.0769 0.783 0.219 0.118 Uiso 0.822(5) 1 calc PR A 3
O28 O 0.24892(14) 0.79902(17) 0.22378(9) 0.0392(7) Uani 1 1 d . . .
Ti6 Ti 0.32392(3) 0.74781(5) 0.22846(2) 0.0370(2) Uani 1 1 d . A .
O6 O 0.31007(11) 0.68489(17) 0.27795(9) 0.0325(7) Uani 1 1 d . . .
O29 O 0.35530(14) 0.83593(19) 0.26907(10) 0.0448(8) Uani 1 1 d . . .
C51 C 0.37294(17) 0.8394(3) 0.30820(14) 0.0341(10) Uani 1 1 d . A .
C52 C 0.3991(2) 0.9162(3) 0.32588(16) 0.0489(13) Uani 1 1 d D . .
C53 C 0.3877(3) 0.9288(4) 0.37175(18) 0.086(2) Uani 1 1 d D A .
H53A H 0.3484 0.9299 0.3721 0.13 Uiso 1 1 calc R . .
H53B H 0.4037 0.9792 0.3827 0.13 Uiso 1 1 calc R . .
H53C H 0.4039 0.8854 0.39 0.13 Uiso 1 1 calc R . .
C54 C 0.3781(3) 0.9859(3) 0.29744(19) 0.0629(16) Uani 1 1 d D A .
H54A H 0.3883 0.9787 0.2686 0.094 Uiso 1 1 calc R . .
H54B H 0.3942 1.0352 0.31 0.094 Uiso 1 1 calc R . .
H54C H 0.3384 0.9888 0.2954 0.094 Uiso 1 1 calc R . .
C55 C 0.4599(2) 0.9050(4) 0.3255(3) 0.093(3) Uani 1 1 d D A .
H55A H 0.4724 0.8583 0.3427 0.139 Uiso 1 1 calc R . .
H55B H 0.4795 0.952 0.3378 0.139 Uiso 1 1 calc R . .
H55C H 0.4669 0.8974 0.2958 0.139 Uiso 1 1 calc R . .
O30 O 0.37219(13) 0.78373(18) 0.33434(9) 0.0397(7) Uani 1 1 d . . .
O31 O 0.39976(13) 0.6984(2) 0.23414(10) 0.0420(8) Uani 1 1 d . . .
C56 C 0.42841(18) 0.6584(2) 0.26262(14) 0.0345(10) Uani 1 1 d . A .
C58 C 0.4929(4) 0.5443(6) 0.2773(3) 0.099(4) Uani 0.822(5) 1 d PU A 1
H58A H 0.5239 0.5179 0.2671 0.148 Uiso 0.822(5) 1 calc PR A 1
H58B H 0.4611 0.5094 0.2727 0.148 Uiso 0.822(5) 1 calc PR A 1
H58C H 0.5019 0.5562 0.308 0.148 Uiso 0.822(5) 1 calc PR A 1
C59 C 0.5241(3) 0.6826(7) 0.2633(3) 0.096(3) Uani 0.822(5) 1 d PU A 1
H59A H 0.5141 0.7318 0.2476 0.144 Uiso 0.822(5) 1 calc PR A 1
H59B H 0.5583 0.6625 0.2554 0.144 Uiso 0.822(5) 1 calc PR A 1
H59C H 0.5285 0.6931 0.2943 0.144 Uiso 0.822(5) 1 calc PR A 1
C60 C 0.4722(3) 0.6066(5) 0.2025(2) 0.065(2) Uani 0.822(5) 1 d PU A 1
H60A H 0.4646 0.6568 0.1871 0.098 Uiso 0.822(5) 1 calc PR A 1
H60B H 0.4416 0.5702 0.1949 0.098 Uiso 0.822(5) 1 calc PR A 1
H60C H 0.5054 0.5831 0.1945 0.098 Uiso 0.822(5) 1 calc PR A 1
C57 C 0.4801(2) 0.6222(4) 0.2520(2) 0.0610(15) Uani 1 1 d DU . .
C58A C 0.472(2) 0.5355(14) 0.2659(15) 0.097(4) Uani 0.178(5) 1 d PDU A 2
H58D H 0.4376 0.5151 0.2505 0.145 Uiso 0.178(5) 1 calc PR A 2
H58E H 0.4707 0.5337 0.297 0.145 Uiso 0.178(5) 1 calc PR A 2
H58F H 0.5021 0.5028 0.259 0.145 Uiso 0.178(5) 1 calc PR A 2
C59A C 0.5240(14) 0.657(3) 0.2863(10) 0.096(4) Uani 0.178(5) 1 d PDU A 2
H59D H 0.5596 0.6356 0.2824 0.144 Uiso 0.178(5) 1 calc PR A 2
H59E H 0.5158 0.6433 0.315 0.144 Uiso 0.178(5) 1 calc PR A 2
H59F H 0.5245 0.715 0.2833 0.144 Uiso 0.178(5) 1 calc PR A 2
C60A C 0.5013(15) 0.625(2) 0.2099(7) 0.066(3) Uani 0.178(5) 1 d PDU A 2
H60D H 0.49 0.6742 0.195 0.1 Uiso 0.178(5) 1 calc PR A 2
H60E H 0.4868 0.5796 0.1922 0.1 Uiso 0.178(5) 1 calc PR A 2
H60F H 0.5411 0.6218 0.2149 0.1 Uiso 0.178(5) 1 calc PR A 2
O32 O 0.41742(12) 0.64896(18) 0.30035(9) 0.0371(7) Uani 1 1 d . . .
Ti7 Ti 0.35022(3) 0.66823(4) 0.32707(2) 0.02850(17) Uani 1 1 d . A .
O7 O 0.33622(11) 0.55931(16) 0.33274(8) 0.0286(6) Uani 1 1 d . . .
O33 O 0.29420(13) 0.69309(18) 0.36587(9) 0.0383(7) Uani 1 1 d . . .
C61 C 0.27598(18) 0.6553(3) 0.39510(13) 0.0360(10) Uani 1 1 d . A .
C62 C 0.2417(2) 0.6985(4) 0.42396(17) 0.0547(13) Uani 1 1 d U . .
C63 C 0.1890(3) 0.6539(5) 0.4255(2) 0.097(3) Uani 1 1 d U A .
H63A H 0.1693 0.678 0.4471 0.145 Uiso 1 1 calc R . .
H63B H 0.1971 0.5984 0.4331 0.145 Uiso 1 1 calc R . .
H63C H 0.1665 0.6565 0.3972 0.145 Uiso 1 1 calc R . .
C64 C 0.2744(3) 0.7038(4) 0.46801(19) 0.0750(19) Uani 1 1 d U A .
H64A H 0.3101 0.7268 0.4657 0.112 Uiso 1 1 calc R . .
H64B H 0.2791 0.6506 0.4805 0.112 Uiso 1 1 calc R . .
H64C H 0.2552 0.7373 0.4865 0.112 Uiso 1 1 calc R . .
C65 C 0.2279(4) 0.7816(5) 0.4071(3) 0.116(3) Uani 1 1 d U A .
H65A H 0.2616 0.8104 0.4045 0.174 Uiso 1 1 calc R . .
H65B H 0.2078 0.8098 0.4272 0.174 Uiso 1 1 calc R . .
H65C H 0.2056 0.7784 0.3788 0.174 Uiso 1 1 calc R . .
O34 O 0.28436(12) 0.58247(18) 0.40280(9) 0.0349(7) Uani 1 1 d . . .
O35 O 0.40542(12) 0.66107(16) 0.38423(9) 0.0350(7) Uani 1 1 d . . .
C66 C 0.42212(17) 0.6059(2) 0.40898(13) 0.0309(9) Uani 1 1 d . A .
C67 C 0.4778(2) 0.6123(3) 0.43565(16) 0.0454(12) Uani 1 1 d . . .
C68 C 0.4703(3) 0.6112(5) 0.48217(19) 0.090(2) Uani 1 1 d U A .
H68A H 0.4498 0.6582 0.4887 0.134 Uiso 1 1 calc R . .
H68B H 0.506 0.6112 0.5001 0.134 Uiso 1 1 calc R . .
H68C H 0.4502 0.5634 0.4881 0.134 Uiso 1 1 calc R . .
C69 C 0.5104(2) 0.5402(4) 0.4252(2) 0.078(2) Uani 1 1 d U A .
H69A H 0.4912 0.4918 0.4316 0.116 Uiso 1 1 calc R . .
H69B H 0.5464 0.5413 0.4426 0.116 Uiso 1 1 calc R . .
H69C H 0.5145 0.5409 0.3946 0.116 Uiso 1 1 calc R . .
C70 C 0.5055(3) 0.6874(4) 0.4252(3) 0.095(3) Uani 1 1 d U A .
H70A H 0.5174 0.6825 0.3968 0.143 Uiso 1 1 d R . .
H70B H 0.5372 0.697 0.447 0.143 Uiso 1 1 d RD . .
H70C H 0.4801 0.7319 0.4249 0.143 Uiso 1 1 d RD . .
O36 O 0.39588(12) 0.54310(18) 0.41317(9) 0.0386(8) Uani 1 1 d . . .
Ti8 Ti 0.32794(3) 0.49915(4) 0.37700(2) 0.02823(17) Uani 1 1 d . A .
O8 O 0.26780(11) 0.44097(16) 0.35408(8) 0.0269(6) Uani 1 1 d . . .
O37 O 0.32456(12) 0.43911(18) 0.43567(9) 0.0375(7) Uani 1 1 d . . .
C71 C 0.29633(17) 0.3844(2) 0.44766(12) 0.0272(9) Uani 1 1 d . A .
C72 C 0.29855(17) 0.3694(2) 0.49557(12) 0.0284(9) Uani 1 1 d . . .
C73 C 0.24640(19) 0.4025(3) 0.50805(14) 0.0424(11) Uani 1 1 d . A .
H73A H 0.2444 0.4594 0.5019 0.064 Uiso 1 1 calc R . .
H73B H 0.2458 0.3937 0.5388 0.064 Uiso 1 1 calc R . .
H73C H 0.2152 0.3757 0.4915 0.064 Uiso 1 1 calc R . .
C74 C 0.3019(2) 0.2800(3) 0.50395(15) 0.0449(12) Uani 1 1 d . A .
H74A H 0.2703 0.2539 0.4876 0.067 Uiso 1 1 calc R . .
H74B H 0.3022 0.2699 0.5347 0.067 Uiso 1 1 calc R . .
H74C H 0.3353 0.259 0.4949 0.067 Uiso 1 1 calc R . .
C75 C 0.34795(19) 0.4102(3) 0.52035(14) 0.0396(11) Uani 1 1 d . A .
H75A H 0.3811 0.3896 0.5107 0.059 Uiso 1 1 calc R . .
H75B H 0.3491 0.3998 0.5512 0.059 Uiso 1 1 calc R . .
H75C H 0.3455 0.4674 0.5151 0.059 Uiso 1 1 calc R . .
O38 O 0.26466(12) 0.34144(17) 0.42267(8) 0.0332(7) Uani 1 1 d . . .
O39 O 0.37785(12) 0.41102(18) 0.36403(10) 0.0374(7) Uani 1 1 d . . .
C76 C 0.37205(17) 0.3366(3) 0.36305(13) 0.0321(9) Uani 1 1 d . A .
C77 C 0.4235(3) 0.2887(5) 0.3682(2) 0.0353(15) Uani 0.822(5) 1 d PU A 1
C78 C 0.4435(4) 0.2900(5) 0.4166(2) 0.060(2) Uani 0.822(5) 1 d PU A 1
H78A H 0.4503 0.3448 0.4261 0.09 Uiso 0.822(5) 1 calc PR A 1
H78B H 0.4772 0.2593 0.4227 0.09 Uiso 0.822(5) 1 calc PR A 1
H78C H 0.4157 0.2666 0.4321 0.09 Uiso 0.822(5) 1 calc PR A 1
C79 C 0.4670(3) 0.3262(5) 0.3449(3) 0.0513(18) Uani 0.822(5) 1 d P A 1
H79A H 0.4548 0.3255 0.3138 0.077 Uiso 0.822(5) 1 d PR A 1
H79B H 0.5009 0.2962 0.3513 0.077 Uiso 0.822(5) 1 d PR A 1
H79C H 0.4731 0.3811 0.3546 0.077 Uiso 0.822(5) 1 d PR A 1
C80 C 0.4122(7) 0.2042(8) 0.3522(5) 0.056(4) Uani 0.822(5) 1 d P A 1
H80A H 0.3835 0.181 0.3668 0.083 Uiso 0.822(5) 1 calc PR A 1
H80B H 0.4454 0.1725 0.3586 0.083 Uiso 0.822(5) 1 calc PR A 1
H80C H 0.4004 0.2048 0.3211 0.083 Uiso 0.822(5) 1 calc PR A 1
C77A C 0.4194(17) 0.278(2) 0.3796(10) 0.035(2) Uani 0.178(5) 1 d PDU A 2
C78A C 0.4290(19) 0.268(3) 0.4284(10) 0.060(3) Uani 0.178(5) 1 d PDU A 2
H78D H 0.4375 0.3197 0.4419 0.09 Uiso 0.178(5) 1 calc PR A 2
H78E H 0.4596 0.2317 0.4365 0.09 Uiso 0.178(5) 1 calc PR A 2
H78F H 0.3962 0.2463 0.4381 0.09 Uiso 0.178(5) 1 calc PR A 2
C79A C 0.406(3) 0.197(4) 0.3589(18) 0.042(14) Uani 0.178(5) 1 d PDU A 2
H79D H 0.3791 0.1702 0.3737 0.063 Uiso 0.178(5) 1 d PR A 2
H79E H 0.4392 0.1653 0.3611 0.063 Uiso 0.178(5) 1 d PR A 2
H79F H 0.3912 0.2043 0.3285 0.063 Uiso 0.178(5) 1 d PR A 2
C80A C 0.469(2) 0.313(3) 0.3639(15) 0.10(2) Uani 0.178(5) 1 d PDU A 2
H80D H 0.4638 0.3128 0.3324 0.151 Uiso 0.178(5) 1 calc PR A 2
H80E H 0.5011 0.2819 0.3749 0.151 Uiso 0.178(5) 1 calc PR A 2
H80F H 0.4737 0.3678 0.3743 0.151 Uiso 0.178(5) 1 calc PR A 2
O40 O 0.32682(11) 0.30218(17) 0.35889(9) 0.0332(7) Uani 1 1 d . . .
O1T O 0.3234(2) 0.4737(3) 0.2261(2) 0.0511(12) Uani 0.822(5) 1 d PDU A 3
C1T C 0.3327(3) 0.4484(4) 0.18456(17) 0.0514(17) Uani 0.822(5) 1 d PD A 3
H1T1 H 0.3522 0.4898 0.1705 0.062 Uiso 0.822(5) 1 calc PR A 3
H1T2 H 0.2978 0.4368 0.1662 0.062 Uiso 0.822(5) 1 calc PR A 3
C2T C 0.3650(5) 0.3785(6) 0.1914(3) 0.104(3) Uani 0.822(5) 1 d PDU A 3
H2T1 H 0.404 0.3913 0.192 0.125 Uiso 0.822(5) 1 calc PR A 3
H2T2 H 0.3543 0.3396 0.1681 0.125 Uiso 0.822(5) 1 calc PR A 3
C3T C 0.3551(6) 0.3461(6) 0.2331(5) 0.121(5) Uani 0.822(5) 1 d PDU A 3
H3T1 H 0.3288 0.3017 0.2289 0.146 Uiso 0.822(5) 1 calc PR A 3
H3T2 H 0.3894 0.3267 0.2498 0.146 Uiso 0.822(5) 1 calc PR A 3
C4T C 0.3337(5) 0.4092(5) 0.2545(3) 0.085(3) Uani 0.822(5) 1 d PDU A 3
H4T1 H 0.36 0.425 0.2798 0.102 Uiso 0.822(5) 1 calc PR A 3
H4T2 H 0.2996 0.3925 0.2648 0.102 Uiso 0.822(5) 1 calc PR A 3
O1S O 0.1841(15) 0.6024(18) 0.2575(11) 0.039(5) Uani 0.420(6) 1 d P A 2
C1S C 0.1754(9) 0.6237(11) 0.2996(7) 0.050(5) Uani 0.420(6) 1 d PU A 2
H1S1 H 0.1511 0.6705 0.2981 0.06 Uiso 0.420(6) 1 calc PR A 2
H1S2 H 0.2105 0.6382 0.3168 0.06 Uiso 0.420(6) 1 calc PR A 2
C2S C 0.1515(9) 0.5601(13) 0.3198(7) 0.042(5) Uani 0.420(6) 1 d PU A 2
H2S1 H 0.1194 0.5783 0.3326 0.05 Uiso 0.420(6) 1 calc PR A 2
H2S2 H 0.178 0.5359 0.3426 0.05 Uiso 0.420(6) 1 calc PR A 2
C3S C 0.1348(7) 0.5015(9) 0.2831(5) 0.048(4) Uani 0.420(6) 1 d PU A 2
H3S1 H 0.1427 0.4464 0.2929 0.058 Uiso 0.420(6) 1 calc PR A 2
H3S2 H 0.0954 0.5061 0.2725 0.058 Uiso 0.420(6) 1 calc PR A 2
C4S C 0.1653(11) 0.5213(15) 0.2508(9) 0.119(9) Uani 0.420(6) 1 d PU A 2
H4S1 H 0.1427 0.5163 0.2223 0.142 Uiso 0.420(6) 1 calc PR A 2
H4S2 H 0.1968 0.4851 0.2517 0.142 Uiso 0.420(6) 1 calc PR A 2
O1R O 0.1919(12) 0.5876(13) 0.2621(9) 0.053(5) Uani 0.580(6) 1 d PU A 1
C1R C 0.1866(7) 0.5981(9) 0.3045(5) 0.054(4) Uani 0.580(6) 1 d PU A 1
H1R1 H 0.1781 0.6541 0.3101 0.065 Uiso 0.580(6) 1 calc PR A 1
H1R2 H 0.2207 0.5834 0.3231 0.065 Uiso 0.580(6) 1 calc PR A 1
C2R C 0.1395(7) 0.5434(11) 0.3135(6) 0.059(5) Uani 0.580(6) 1 d PU A 1
H2R1 H 0.1534 0.4969 0.3309 0.07 Uiso 0.580(6) 1 calc PR A 1
H2R2 H 0.1133 0.5724 0.3288 0.07 Uiso 0.580(6) 1 calc PR A 1
C3R C 0.1137(5) 0.5186(8) 0.2696(4) 0.057(3) Uani 0.580(6) 1 d PU A 1
H3R1 H 0.1141 0.4601 0.2672 0.068 Uiso 0.580(6) 1 calc PR A 1
H3R2 H 0.0754 0.5367 0.2644 0.068 Uiso 0.580(6) 1 calc PR A 1
C4R C 0.1401(4) 0.5491(6) 0.2425(3) 0.047(2) Uani 0.580(6) 1 d PU A 1
H4R1 H 0.117 0.5892 0.2257 0.056 Uiso 0.580(6) 1 calc PR A 1
H4R2 H 0.1487 0.5074 0.2223 0.056 Uiso 0.580(6) 1 calc PR A 1
O1V O -0.1151(12) 0.519(2) 0.4615(11) 0.127(4) Uiso 0.210(3) 1 d PD A -2
C1V C -0.0644(15) 0.529(3) 0.4895(10) 0.127(4) Uiso 0.210(3) 1 d PD A -2
H1V1 H -0.0587 0.5858 0.4972 0.152 Uiso 0.210(3) 1 calc PR A -2
H1V2 H -0.0645 0.4982 0.5163 0.152 Uiso 0.210(3) 1 calc PR A -2
C2V C -0.0228(11) 0.502(3) 0.4665(12) 0.127(4) Uiso 0.210(3) 1 d PD A -2
H2V1 H 0.0036 0.4681 0.4849 0.152 Uiso 0.210(3) 1 calc PR A -2
H2V2 H -0.0032 0.5468 0.4554 0.152 Uiso 0.210(3) 1 calc PR A -2
C3V C -0.0531(16) 0.456(3) 0.4311(12) 0.127(4) Uiso 0.210(3) 1 d PD A -2
H3V1 H -0.0322 0.4504 0.4066 0.152 Uiso 0.210(3) 1 calc PR A -2
H3V2 H -0.0629 0.4027 0.4408 0.152 Uiso 0.210(3) 1 calc PR A -2
C4V C -0.0995(15) 0.504(3) 0.4203(9) 0.127(4) Uiso 0.210(3) 1 d PD A -2
H4V1 H -0.1285 0.476 0.4012 0.152 Uiso 0.210(3) 1 calc PR A -2
H4V2 H -0.0904 0.554 0.4062 0.152 Uiso 0.210(3) 1 calc PR A -2
O1W O 0.569(2) 0.562(3) 0.0334(13) 0.307(13) Uiso 0.290(3) 1 d PD A -1
C1W C 0.5792(19) 0.626(4) 0.0057(19) 0.307(13) Uiso 0.290(3) 1 d PD A -1
H1W1 H 0.5799 0.6772 0.0211 0.368 Uiso 0.290(3) 1 calc PR A -1
H1W2 H 0.6141 0.6186 -0.0055 0.368 Uiso 0.290(3) 1 calc PR A -1
C2W C 0.535(3) 0.622(3) -0.0279(16) 0.307(13) Uiso 0.290(3) 1 d PD A -1
H2W1 H 0.5427 0.5878 -0.0517 0.368 Uiso 0.290(3) 1 d PR A -1
H2W2 H 0.5264 0.6764 -0.0394 0.368 Uiso 0.290(3) 1 d PR A -1
C3W C 0.4892(17) 0.594(5) -0.008(2) 0.307(13) Uiso 0.290(3) 1 d PD A -1
H3W1 H 0.4626 0.6365 -0.0056 0.368 Uiso 0.290(3) 1 calc PR A -1
H3W2 H 0.4706 0.5494 -0.0246 0.368 Uiso 0.290(3) 1 calc PR A -1
C4W C 0.512(3) 0.567(5) 0.034(2) 0.307(13) Uiso 0.290(3) 1 d PD A -1
H4W1 H 0.4972 0.5146 0.0404 0.368 Uiso 0.290(3) 1 calc PR A -1
H4W2 H 0.504 0.6051 0.0564 0.368 Uiso 0.290(3) 1 calc PR A -1
O1Y O 0.515(3) 0.461(5) 0.019(2) 0.307(13) Uiso 0.210(3) 1 d PD A -2
C1Y C 0.473(4) 0.476(4) -0.017(3) 0.307(13) Uiso 0.210(3) 1 d PD A -2
H1Y1 H 0.437 0.4626 -0.0088 0.368 Uiso 0.210(3) 1 calc PR A -2
H1Y2 H 0.4728 0.5331 -0.0248 0.368 Uiso 0.210(3) 1 calc PR A -2
C2Y C 0.485(4) 0.428(6) -0.051(2) 0.307(13) Uiso 0.210(3) 1 d PD A -2
H2Y1 H 0.5015 0.4603 -0.0723 0.368 Uiso 0.210(3) 1 calc PR A -2
H2Y2 H 0.4515 0.4029 -0.0659 0.368 Uiso 0.210(3) 1 calc PR A -2
C3Y C 0.524(4) 0.368(5) -0.032(3) 0.307(13) Uiso 0.210(3) 1 d PD A -2
H3Y1 H 0.5099 0.3138 -0.0398 0.368 Uiso 0.210(3) 1 calc PR A -2
H3Y2 H 0.5595 0.3744 -0.0418 0.368 Uiso 0.210(3) 1 calc PR A -2
C4Y C 0.528(3) 0.380(5) 0.013(3) 0.307(13) Uiso 0.210(3) 1 d PD A -2
H4Y1 H 0.5654 0.3677 0.0272 0.368 Uiso 0.210(3) 1 calc PR A -2
H4Y2 H 0.5022 0.3448 0.0257 0.368 Uiso 0.210(3) 1 calc PR A -2
O1X O -0.1056(9) 0.5113(14) 0.4926(7) 0.127(4) Uiso 0.290(3) 1 d PD A -1
C1X C -0.1118(13) 0.506(3) 0.4470(8) 0.127(4) Uiso 0.290(3) 1 d PD A -1
H1X1 H -0.1411 0.468 0.4365 0.152 Uiso 0.290(3) 1 calc PR A -1
H1X2 H -0.1213 0.5584 0.4339 0.152 Uiso 0.290(3) 1 calc PR A -1
C2X C -0.0617(13) 0.480(2) 0.4363(7) 0.127(4) Uiso 0.290(3) 1 d PD A -1
H2X1 H -0.0406 0.525 0.4274 0.152 Uiso 0.290(3) 1 calc PR A -1
H2X2 H -0.0678 0.4414 0.4122 0.152 Uiso 0.290(3) 1 calc PR A -1
C3X C -0.0321(6) 0.4418(13) 0.4746(9) 0.127(4) Uiso 0.290(3) 1 d PD A -1
H3X1 H -0.0341 0.3832 0.4735 0.152 Uiso 0.290(3) 1 d PR A -1
H3X2 H 0.0065 0.4581 0.4772 0.152 Uiso 0.290(3) 1 d PR A -1
C4X C -0.0548(11) 0.474(2) 0.5090(7) 0.127(4) Uiso 0.290(3) 1 d PD A -1
H4X1 H -0.0297 0.5141 0.5241 0.152 Uiso 0.290(3) 1 calc PR A -1
H4X2 H -0.0609 0.4323 0.5298 0.152 Uiso 0.290(3) 1 calc PR A -1
O1U O 0.3129(9) 0.4661(16) 0.2220(12) 0.0528(16) Uiso 0.178(5) 1 d PDU A 4
C1U C 0.3027(10) 0.3935(16) 0.2415(11) 0.0528(16) Uiso 0.178(5) 1 d PD A 4
H1U1 H 0.2701 0.3679 0.2254 0.063 Uiso 0.178(5) 1 calc PR A 4
H1U2 H 0.2958 0.4026 0.2715 0.063 Uiso 0.178(5) 1 calc PR A 4
C2U C 0.3487(12) 0.3442(14) 0.2414(17) 0.0528(16) Uiso 0.178(5) 1 d PD A 4
H2U1 H 0.3423 0.3054 0.2175 0.063 Uiso 0.178(5) 1 calc PR A 4
H2U2 H 0.3565 0.3149 0.2689 0.063 Uiso 0.178(5) 1 calc PR A 4
C3U C 0.3943(9) 0.3966(14) 0.2356(10) 0.0528(16) Uiso 0.178(5) 1 d PD A 4
H3U1 H 0.4235 0.3928 0.2605 0.063 Uiso 0.178(5) 1 calc PR A 4
H3U2 H 0.4095 0.3828 0.2091 0.063 Uiso 0.178(5) 1 calc PR A 4
C4U C 0.3713(9) 0.4743(12) 0.2324(10) 0.0528(16) Uiso 0.178(5) 1 d PD A 4
H4U1 H 0.3859 0.5048 0.2097 0.063 Uiso 0.178(5) 1 calc PR A 4
H4U2 H 0.3805 0.5027 0.2601 0.063 Uiso 0.178(5) 1 calc PR A 4

loop_
_atom_site_aniso_label
_atom_site_aniso_U_11
_atom_site_aniso_U_22
_atom_site_aniso_U_33
_atom_site_aniso_U_23
_atom_site_aniso_U_13
_atom_site_aniso_U_12
Na1B 0.067(6) 0.043(4) 0.070(7) 0.009(4) 0.032(5) -0.006(4)
Na1 0.069(5) 0.035(2) 0.074(5) -0.014(3) 0.044(4) -0.013(3)
Ti1 0.0271(4) 0.0299(4) 0.0183(3) -0.0008(3) -0.0015(3) -0.0074(3)
O1 0.0227(14) 0.0343(15) 0.0177(13) -0.0031(11) 0.0019(11) -0.0065(11)
O9 0.0473(19) 0.0352(16) 0.0191(14) 0.0005(12) -0.0053(13) -0.0123(14)
C1 0.028(2) 0.031(2) 0.024(2) -0.0021(17) 0.0035(17) -0.0034(17)
C2 0.051(3) 0.030(2) 0.030(2) 0.0039(18) -0.0041(18) -0.003(2)
C3 0.161(6) 0.040(3) 0.064(4) 0.002(3) -0.017(4) -0.002(4)
C4 0.076(5) 0.051(3) 0.102(5) 0.022(3) -0.029(4) 0.011(3)
C5 0.097(5) 0.073(4) 0.114(6) 0.048(4) 0.060(4) 0.010(4)
O10 0.0493(19) 0.0313(15) 0.0226(15) 0.0013(12) -0.0092(13) -0.0087(14)
O11 0.0295(16) 0.0416(17) 0.0272(15) -0.0099(13) 0.0072(13) -0.0073(13)
C6 0.027(2) 0.027(2) 0.027(2) 0.0060(17) 0.0039(17) -0.0009(17)
C7 0.025(3) 0.046(3) 0.027(4) -0.002(3) 0.005(3) -0.002(2)
C8 0.097(14) 0.050(7) 0.107(13) 0.017(8) 0.072(11) -0.005(7)
C9 0.055(7) 0.109(10) 0.055(7) -0.042(7) 0.032(6) -0.003(6)
C10 0.028(6) 0.134(12) 0.060(7) 0.030(8) 0.015(5) 0.024(7)
C7A 0.025(3) 0.046(3) 0.027(4) -0.002(3) 0.005(3) -0.002(3)
C8A 0.052(10) 0.092(15) 0.033(8) 0.020(8) 0.017(7) 0.001(9)
C9A 0.061(10) 0.064(9) 0.068(11) -0.012(8) 0.031(9) 0.009(7)
C10A 0.026(6) 0.102(12) 0.038(7) 0.012(8) 0.001(5) -0.015(8)
O12 0.0241(15) 0.0481(17) 0.0201(14) 0.0037(12) -0.0004(12) -0.0063(13)
Ti2 0.0321(4) 0.0299(4) 0.0172(3) -0.0018(3) -0.0004(3) -0.0062(3)
O2 0.0272(15) 0.0245(13) 0.0179(13) -0.0018(10) 0.0005(11) -0.0025(11)
O13 0.0483(19) 0.0401(17) 0.0245(15) 0.0034(13) -0.0087(14) -0.0186(15)
C11 0.039(3) 0.029(2) 0.025(2) -0.0024(17) -0.0053(19) -0.0057(18)
C12 0.059(4) 0.052(3) 0.051(3) 0.000(2) -0.004(2) -0.032(3)
C13 0.078(5) 0.044(3) 0.129(6) 0.004(4) 0.006(4) -0.028(3)
C14 0.050(4) 0.088(5) 0.182(9) -0.005(6) 0.020(5) -0.019(4)
C15 0.111(5) 0.147(5) 0.063(3) 0.011(4) -0.028(3) -0.073(4)
O14 0.0411(18) 0.0318(15) 0.0219(14) -0.0026(12) -0.0039(13) -0.0074(13)
O15 0.0462(19) 0.0348(16) 0.0210(15) -0.0028(12) -0.0022(13) 0.0082(14)
C16 0.036(2) 0.034(2) 0.023(2) -0.0050(17) -0.0022(18) -0.0027(19)
C17 0.088(12) 0.043(8) 0.032(7) -0.008(6) 0.010(6) 0.018(7)
C18 0.077(7) 0.074(6) 0.052(5) -0.006(4) 0.021(5) 0.031(5)
C19 0.058(8) 0.105(10) 0.066(7) -0.006(7) -0.011(6) 0.050(7)
C20 0.110(8) 0.072(7) 0.132(9) -0.030(7) 0.046(7) -0.014(6)
C17A 0.054(9) 0.035(9) 0.029(7) -0.005(6) 0.007(6) 0.017(7)
C18A 0.075(7) 0.075(6) 0.052(6) -0.009(5) 0.018(5) 0.028(5)
C19A 0.080(9) 0.075(8) 0.056(7) -0.003(6) 0.009(7) 0.045(7)
C20A 0.089(8) 0.040(6) 0.061(7) -0.027(5) 0.007(6) 0.007(6)
O16 0.0358(17) 0.0371(16) 0.0208(14) -0.0008(12) 0.0049(12) 0.0036(13)
Ti3 0.0266(4) 0.0285(4) 0.0181(3) -0.0019(3) -0.0012(3) -0.0012(3)
O3 0.0266(15) 0.0309(14) 0.0204(13) -0.0002(11) -0.0004(11) -0.0011(12)
O17 0.0382(17) 0.0350(15) 0.0196(14) -0.0030(12) -0.0025(12) -0.0032(13)
C21 0.028(2) 0.039(2) 0.021(2) -0.0036(17) -0.0003(17) 0.0030(18)
C22 0.045(3) 0.046(3) 0.023(2) -0.0066(19) -0.0044(19) 0.007(2)
C23 0.128(6) 0.047(3) 0.038(3) -0.006(2) -0.024(3) -0.020(3)
C24 0.065(4) 0.053(3) 0.024(2) -0.006(2) -0.009(2) 0.002(3)
C25 0.074(4) 0.125(6) 0.042(3) -0.036(4) -0.004(3) 0.042(4)
O18 0.0419(18) 0.0369(17) 0.0188(14) -0.0020(12) -0.0027(13) -0.0042(13)
O19 0.0294(16) 0.0335(15) 0.0239(14) 0.0023(12) 0.0007(12) 0.0004(12)
C26 0.032(2) 0.041(2) 0.0148(18) -0.0049(17) -0.0024(17) 0.0035(19)
C27 0.031(2) 0.040(2) 0.034(2) 0.0008(19) 0.0041(19) 0.0060(19)
C28 0.049(4) 0.076(4) 0.128(6) 0.044(4) 0.051(4) 0.026(3)
C29 0.041(3) 0.128(6) 0.065(4) -0.034(4) -0.025(3) 0.024(4)
C30 0.039(3) 0.051(3) 0.079(4) -0.006(3) 0.014(3) 0.011(2)
O20 0.0325(16) 0.0332(16) 0.0318(16) 0.0042(12) 0.0044(13) 0.0019(13)
Ti4 0.0307(4) 0.0339(4) 0.0179(3) 0.0004(3) 0.0011(3) -0.0040(3)
O4 0.0368(17) 0.0318(15) 0.0174(13) 0.0010(11) 0.0026(12) -0.0037(12)
O21 0.0419(18) 0.0430(18) 0.0255(15) 0.0068(13) -0.0035(13) -0.0076(14)
C31 0.044(3) 0.047(3) 0.018(2) 0.0043(19) 0.0052(19) 0.007(2)
C32 0.052(3) 0.063(3) 0.029(2) 0.021(2) 0.007(2) 0.015(3)
C33 0.043(3) 0.066(3) 0.046(3) 0.010(3) 0.006(2) 0.009(3)
C34 0.103(5) 0.121(5) 0.038(3) -0.001(3) -0.016(3) 0.051(4)
C35 0.073(4) 0.085(5) 0.097(5) 0.065(4) 0.017(4) 0.018(4)
O22 0.069(2) 0.0411(18) 0.0257(16) 0.0072(14) -0.0073(16) -0.0118(17)
O23 0.0412(18) 0.0365(16) 0.0262(15) -0.0053(13) 0.0099(13) -0.0072(14)
C36 0.042(3) 0.041(3) 0.027(2) -0.0012(19) 0.008(2) 0.001(2)
C37 0.051(10) 0.042(10) 0.038(8) -0.004(7) 0.022(7) 0.007(8)
C38 0.073(6) 0.103(10) 0.102(8) -0.024(7) 0.048(6) -0.007(7)
C39 0.073(7) 0.066(5) 0.097(8) -0.031(6) 0.040(6) 0.001(5)
C40 0.127(9) 0.119(9) 0.064(5) -0.001(7) 0.046(6) 0.008(7)
C37A 0.075(12) 0.081(14) 0.066(8) -0.021(8) 0.036(7) -0.032(9)
C38A 0.071(6) 0.101(10) 0.103(9) -0.027(7) 0.052(6) -0.011(7)
C39A 0.071(7) 0.066(5) 0.100(9) -0.032(6) 0.042(6) 0.003(5)
C40A 0.129(9) 0.124(10) 0.064(5) -0.006(7) 0.047(7) 0.008(7)
O24 0.050(2) 0.0423(18) 0.0421(19) -0.0115(15) 0.0203(16) -0.0135(15)
Ti5 0.0466(5) 0.0293(4) 0.0226(4) 0.0004(3) 0.0049(3) -0.0044(3)
O5 0.0390(17) 0.0294(15) 0.0242(14) 0.0046(12) 0.0005(12) -0.0030(13)
O25 0.065(2) 0.0391(17) 0.0235(15) 0.0080(13) -0.0004(15) -0.0157(16)
C41 0.036(2) 0.028(2) 0.028(2) 0.0027(17) 0.0069(19) 0.0023(18)
C42 0.046(3) 0.039(2) 0.032(2) 0.0097(19) 0.011(2) -0.002(2)
C43 0.071(4) 0.050(3) 0.048(3) 0.010(2) 0.012(3) -0.020(3)
C44 0.075(4) 0.058(4) 0.071(4) 0.034(3) 0.002(3) 0.000(3)
C45 0.070(4) 0.091(5) 0.042(3) -0.008(3) 0.026(3) -0.018(3)
O26 0.055(2) 0.0424(18) 0.0252(16) 0.0060(13) -0.0006(14) -0.0169(15)
O27 0.045(2) 0.0370(17) 0.0428(19) -0.0078(15) -0.0102(15) 0.0063(14)
C46 0.050(3) 0.029(2) 0.036(3) 0.0037(19) 0.008(2) 0.000(2)
C47B 0.050(4) 0.046(4) 0.052(4) -0.011(3) 0.004(4) 0.007(3)
C48B 0.085(14) 0.067(13) 0.078(14) -0.003(9) 0.008(9) 0.006(9)
C49B 0.12(2) 0.12(2) 0.12(2) 0.002(10) 0.015(10) 0.004(10)
C50B 0.063(12) 0.070(12) 0.049(11) -0.009(9) 0.015(9) 0.006(9)
C47 0.050(4) 0.046(3) 0.052(4) -0.011(3) 0.004(3) 0.007(3)
C48 0.087(6) 0.106(6) 0.076(5) -0.034(5) 0.014(4) 0.036(5)
C49 0.050(4) 0.044(3) 0.082(5) -0.002(3) -0.001(3) 0.016(3)
C50 0.056(4) 0.078(5) 0.110(6) 0.011(4) 0.036(4) 0.000(4)
O28 0.053(2) 0.0335(16) 0.0292(16) -0.0013(13) 0.0002(15) -0.0012(15)
Ti6 0.0382(5) 0.0476(5) 0.0236(4) 0.0105(3) -0.0006(3) -0.0056(4)
O6 0.0308(16) 0.0409(17) 0.0258(15) 0.0104(12) 0.0036(12) -0.0045(13)
O29 0.052(2) 0.0442(18) 0.0343(18) 0.0120(14) -0.0066(15) -0.0169(16)
C51 0.030(2) 0.038(2) 0.034(2) 0.0075(19) 0.0018(19) 0.0028(19)
C52 0.056(3) 0.035(3) 0.050(3) 0.004(2) -0.012(3) -0.002(2)
C53 0.158(7) 0.046(3) 0.049(4) -0.005(3) -0.008(4) 0.006(4)
C54 0.079(4) 0.040(3) 0.063(4) 0.014(3) -0.010(3) 0.003(3)
C55 0.047(4) 0.062(4) 0.158(8) 0.032(4) -0.024(4) -0.016(3)
O30 0.051(2) 0.0366(17) 0.0294(16) 0.0072(13) -0.0027(14) -0.0037(14)
O31 0.0416(19) 0.055(2) 0.0308(17) 0.0129(15) 0.0084(14) -0.0043(16)
C56 0.037(3) 0.031(2) 0.038(2) 0.0001(19) 0.014(2) -0.0075(19)
C58 0.115(8) 0.103(5) 0.085(6) 0.030(5) 0.040(6) 0.068(5)
C59 0.042(4) 0.151(7) 0.099(6) -0.003(6) 0.027(5) -0.005(5)
C60 0.063(5) 0.072(5) 0.068(4) 0.000(4) 0.038(4) 0.011(4)
C57 0.056(3) 0.065(3) 0.068(4) 0.008(3) 0.027(3) 0.016(3)
C58A 0.114(9) 0.101(6) 0.083(7) 0.030(6) 0.040(7) 0.069(6)
C59A 0.042(5) 0.151(8) 0.100(8) -0.001(7) 0.027(6) -0.005(6)
C60A 0.064(7) 0.074(6) 0.069(6) 0.002(5) 0.039(6) 0.010(6)
O32 0.0304(17) 0.0489(18) 0.0327(16) 0.0136(14) 0.0069(13) -0.0010(14)
Ti7 0.0282(4) 0.0358(4) 0.0211(4) 0.0074(3) 0.0020(3) -0.0031(3)
O7 0.0338(16) 0.0335(15) 0.0182(13) -0.0005(11) 0.0026(12) -0.0072(12)
O33 0.0469(19) 0.0415(17) 0.0282(16) 0.0072(13) 0.0112(14) 0.0066(15)
C61 0.037(3) 0.048(3) 0.023(2) -0.0025(19) 0.0029(19) -0.003(2)
C62 0.054(3) 0.073(3) 0.041(3) -0.013(2) 0.020(3) 0.003(3)
C63 0.062(4) 0.148(6) 0.088(5) -0.055(4) 0.033(4) -0.017(4)
C64 0.077(4) 0.095(4) 0.054(3) -0.033(3) 0.013(3) 0.005(4)
C65 0.146(6) 0.103(4) 0.111(6) 0.017(4) 0.062(5) 0.072(5)
O34 0.0442(18) 0.0422(18) 0.0192(14) -0.0009(12) 0.0072(13) -0.0109(14)
O35 0.0403(18) 0.0310(15) 0.0296(15) 0.0075(13) -0.0092(13) -0.0055(13)
C66 0.032(2) 0.035(2) 0.024(2) 0.0010(17) 0.0000(18) -0.0090(18)
C67 0.046(3) 0.041(3) 0.043(3) 0.009(2) -0.017(2) -0.016(2)
C68 0.088(5) 0.125(6) 0.046(3) -0.014(4) -0.025(3) -0.017(4)
C69 0.046(3) 0.079(4) 0.100(5) -0.015(4) -0.020(3) 0.002(3)
C70 0.071(4) 0.082(4) 0.118(5) 0.042(4) -0.039(4) -0.043(3)
O36 0.0409(18) 0.0421(17) 0.0288(16) 0.0118(13) -0.0095(14) -0.0186(14)
Ti8 0.0314(4) 0.0318(4) 0.0200(4) 0.0027(3) -0.0016(3) -0.0095(3)
O8 0.0293(15) 0.0306(14) 0.0193(13) 0.0008(11) -0.0010(11) -0.0052(12)
O37 0.0453(19) 0.0419(17) 0.0222(15) 0.0066(13) -0.0063(13) -0.0212(15)
C71 0.029(2) 0.029(2) 0.023(2) 0.0011(16) -0.0002(17) -0.0041(17)
C72 0.036(2) 0.030(2) 0.0180(19) -0.0001(16) -0.0007(17) -0.0020(18)
C73 0.043(3) 0.057(3) 0.028(2) -0.001(2) 0.007(2) -0.005(2)
C74 0.066(3) 0.036(2) 0.031(2) 0.008(2) 0.001(2) -0.007(2)
C75 0.044(3) 0.049(3) 0.023(2) -0.0032(19) -0.005(2) -0.010(2)
O38 0.0449(18) 0.0371(16) 0.0162(13) -0.0016(12) -0.0005(12) -0.0161(14)
O39 0.0294(16) 0.0381(17) 0.0431(18) 0.0053(14) -0.0003(14) -0.0051(13)
C76 0.032(2) 0.042(2) 0.022(2) -0.0030(18) -0.0006(17) -0.002(2)
C77 0.032(3) 0.041(4) 0.032(4) -0.002(3) 0.001(3) -0.001(3)
C78 0.056(6) 0.070(6) 0.049(5) 0.004(4) -0.010(4) 0.021(4)
C79 0.032(4) 0.047(4) 0.078(6) -0.007(4) 0.018(4) 0.000(3)
C80 0.042(6) 0.048(6) 0.080(8) -0.009(5) 0.019(5) 0.000(4)
C77A 0.032(4) 0.041(4) 0.032(5) -0.001(4) 0.002(4) -0.002(3)
C78A 0.057(7) 0.070(7) 0.048(6) 0.005(5) -0.010(5) 0.021(6)
C79A 0.045(18) 0.039(16) 0.040(16) -0.007(9) -0.001(9) 0.004(9)
C80A 0.10(3) 0.10(3) 0.10(3) -0.001(10) 0.014(10) -0.001(10)
O40 0.0287(16) 0.0364(16) 0.0316(16) -0.0055(13) -0.0058(13) -0.0041(13)
O1T 0.057(2) 0.0510(18) 0.0458(18) 0.0033(15) 0.0106(17) 0.0045(16)
C1T 0.063(4) 0.067(4) 0.025(3) 0.003(3) 0.010(3) 0.015(3)
C2T 0.133(7) 0.097(6) 0.090(6) -0.014(5) 0.043(5) 0.035(5)
C3T 0.145(8) 0.082(6) 0.137(10) 0.011(6) 0.021(7) 0.023(6)
C4T 0.128(7) 0.071(5) 0.062(5) 0.025(4) 0.035(5) 0.009(5)
O1S 0.049(11) 0.038(8) 0.032(7) 0.002(5) 0.014(7) -0.005(6)
C1S 0.055(9) 0.051(8) 0.045(8) -0.025(7) 0.012(7) -0.003(6)
C2S 0.050(9) 0.046(8) 0.029(6) -0.012(6) 0.000(6) 0.001(7)
C3S 0.063(8) 0.039(6) 0.044(7) 0.000(6) 0.016(6) -0.008(6)
C4S 0.122(12) 0.112(12) 0.124(12) -0.016(9) 0.022(9) -0.025(9)
O1R 0.052(8) 0.058(9) 0.051(8) -0.020(7) 0.014(6) -0.020(7)
C1R 0.058(7) 0.064(8) 0.036(5) 0.005(6) -0.004(5) -0.006(6)
C2R 0.053(7) 0.067(8) 0.057(9) 0.012(7) 0.011(6) -0.016(6)
C3R 0.045(6) 0.059(6) 0.068(7) -0.024(5) 0.012(5) -0.009(5)
C4R 0.051(5) 0.053(5) 0.031(4) -0.002(4) -0.011(4) -0.015(4)

loop_
_atom_type_symbol
_atom_type_description
_atom_type_scat_dispersion_real
_atom_type_scat_dispersion_imag
_atom_type_scat_source
C C 0.0033 0.0016 'International Tables Vol C Tables 4.2.6.8 and 6.1.1.4'
H H 0 0 'International Tables Vol C Tables 4.2.6.8 and 6.1.1.4'
O O 0.0106 0.006 'International Tables Vol C Tables 4.2.6.8 and 6.1.1.4'
Na Na 0.0362 0.0249 'International Tables Vol C Tables 4.2.6.8 and 6.1.1.4'
Ti Ti 0.2776 0.4457 'International Tables Vol C Tables 4.2.6.8 and 6.1.1.4'

loop_
_geom_angle_atom_site_label_1
_geom_angle_atom_site_label_2
_geom_angle_atom_site_label_3
_geom_angle
O1S Na1B O5 115.5(10)
O1S Na1B O4 88.2(10)
O5 Na1B O4 67.5(3)
O1S Na1B C4S 33.0(10)
O5 Na1B C4S 139.5(9)
O4 Na1B C4S 83.3(7)
O1S Na1B O6 86.7(10)
O5 Na1B O6 67.9(3)
O4 Na1B O6 127.3(6)
C4S Na1B O6 115.6(7)
O1S Na1B Ti5 102.9(9)
O5 Na1B Ti5 31.41(18)
O4 Na1B Ti5 36.25(18)
C4S Na1B Ti5 113.6(8)
O6 Na1B Ti5 94.7(4)
O1S Na1B Ti6 101.6(9)
O5 Na1B Ti6 33.06(19)
O4 Na1B Ti6 96.0(4)
C4S Na1B Ti6 134.4(8)
O6 Na1B Ti6 34.92(17)
Ti5 Na1B Ti6 60.8(2)
O6 Na1 O1R 97.1(7)
O6 Na1 O5 74.0(3)
O1R Na1 O5 113.2(7)
O6 Na1 O7 62.1(2)
O1R Na1 O7 98.6(7)
O5 Na1 O7 128.3(3)
O6 Na1 C1R 83.0(4)
O1R Na1 C1R 22.8(7)
O5 Na1 C1R 125.6(5)
O7 Na1 C1R 76.2(3)
O6 Na1 Ti6 36.80(17)
O1R Na1 Ti6 109.9(7)
O5 Na1 Ti6 37.22(15)
O7 Na1 Ti6 94.8(2)
C1R Na1 Ti6 107.5(4)
O6 Na1 Ti7 28.24(13)
O1R Na1 Ti7 101.9(7)
O5 Na1 Ti7 97.7(3)
O7 Na1 Ti7 34.13(9)
C1R Na1 Ti7 81.0(3)
Ti6 Na1 Ti7 61.58(13)
O6 Na1 Ti5 93.8(3)
O1R Na1 Ti5 96.5(7)
O5 Na1 Ti5 24.81(12)
O7 Na1 Ti5 152.9(3)
C1R Na1 Ti5 115.2(4)
Ti6 Na1 Ti5 58.73(17)
Ti7 Na1 Ti5 120.3(3)
O8 Ti1 O1 100.01(12)
O8 Ti1 O11 96.00(13)
O1 Ti1 O11 92.64(12)
O8 Ti1 O40 92.78(12)
O1 Ti1 O40 93.52(12)
O11 Ti1 O40 168.24(12)
O8 Ti1 O38 91.11(12)
O1 Ti1 O38 168.88(12)
O11 Ti1 O38 86.02(12)
O40 Ti1 O38 86.01(12)
O8 Ti1 O9 171.18(12)
O1 Ti1 O9 88.61(11)
O11 Ti1 O9 85.37(12)
O40 Ti1 O9 84.77(12)
O38 Ti1 O9 80.28(11)
O8 Ti1 Ti2 115.00(9)
O1 Ti1 Ti2 22.86(8)
O11 Ti1 Ti2 74.43(8)
O40 Ti1 Ti2 108.79(8)
O38 Ti1 Ti2 148.44(8)
O9 Ti1 Ti2 73.77(8)
O8 Ti1 Ti8 23.46(9)
O1 Ti1 Ti8 113.62(9)
O11 Ti1 Ti8 113.04(9)
O40 Ti1 Ti8 73.41(8)
O38 Ti1 Ti8 76.91(8)
O9 Ti1 Ti8 149.27(8)
Ti2 Ti1 Ti8 133.42(3)
Ti2 O1 Ti1 134.24(15)
C1 O9 Ti1 133.7(3)
O9 C1 O10 124.7(4)
O9 C1 C2 117.1(3)
O10 C1 C2 118.2(3)
C3 C2 C4 112.4(5)
C3 C2 C1 111.3(4)
C4 C2 C1 109.4(4)
C3 C2 C5 111.7(5)
C4 C2 C5 106.0(5)
C1 C2 C5 105.7(4)
C2 C3 H3A 109.5
C2 C3 H3B 109.5
H3A C3 H3B 109.5
C2 C3 H3C 109.5
H3A C3 H3C 109.5
H3B C3 H3C 109.5
C2 C4 H4A 109.5
C2 C4 H4B 109.5
H4A C4 H4B 109.5
C2 C4 H4C 109.5
H4A C4 H4C 109.5
H4B C4 H4C 109.5
C2 C5 H5A 109.5
C2 C5 H5B 109.5
H5A C5 H5B 109.5
C2 C5 H5C 109.5
H5A C5 H5C 109.5
H5B C5 H5C 109.5
C1 O10 Ti2 131.7(3)
C6 O11 Ti1 133.0(3)
O11 C6 O12 124.2(4)
O11 C6 C7A 122.1(6)
O12 C6 C7A 113.6(6)
O11 C6 C7 114.1(5)
O12 C6 C7 121.6(5)
C7A C6 C7 8.0(9)
C10 C7 C8 111.3(12)
C10 C7 C6 107.5(10)
C8 C7 C6 104.3(10)
C10 C7 C9 110.2(11)
C8 C7 C9 109.4(12)
C6 C7 C9 114.1(10)
C10A C7A C6 116.5(14)
C10A C7A C8A 109.1(14)
C6 C7A C8A 104.5(14)
C10A C7A C9A 110.3(14)
C6 C7A C9A 106.6(13)
C8A C7A C9A 109.4(15)
C7A C8A H8A1 109.5
C7A C8A H8A2 109.5
H8A1 C8A H8A2 109.5
C7A C8A H8A3 109.5
H8A1 C8A H8A3 109.5
H8A2 C8A H8A3 109.5
C7A C9A H9A1 109.5
C7A C9A H9A2 109.5
H9A1 C9A H9A2 109.5
C7A C9A H9A3 109.5
H9A1 C9A H9A3 109.5
H9A2 C9A H9A3 109.5
C7A C10A H10D 109.5
C7A C10A H10E 109.5
H10D C10A H10E 109.5
C7A C10A H10F 109.5
H10D C10A H10F 109.5
H10E C10A H10F 109.5
C6 O12 Ti2 133.9(3)
O2 Ti2 O1 99.45(12)
O2 Ti2 O15 91.97(12)
O1 Ti2 O15 94.56(12)
O2 Ti2 O12 96.56(12)
O1 Ti2 O12 92.29(12)
O15 Ti2 O12 168.04(12)
O2 Ti2 O13 89.79(12)
O1 Ti2 O13 170.61(12)
O15 Ti2 O13 86.74(13)
O12 Ti2 O13 84.93(12)
O2 Ti2 O10 170.83(11)
O1 Ti2 O10 89.30(12)
O15 Ti2 O10 84.56(12)
O12 Ti2 O10 85.74(12)
O13 Ti2 O10 81.55(11)
O2 Ti2 Ti1 113.89(8)
O1 Ti2 Ti1 22.91(8)
O15 Ti2 Ti1 110.59(9)
O12 Ti2 Ti1 73.48(8)
O13 Ti2 Ti1 149.19(9)
O10 Ti2 Ti1 75.28(8)
O2 Ti2 Ti3 22.96(8)
O1 Ti2 Ti3 112.96(9)
O15 Ti2 Ti3 72.92(8)
O12 Ti2 Ti3 113.20(8)
O13 Ti2 Ti3 76.33(8)
O10 Ti2 Ti3 149.05(8)
Ti1 Ti2 Ti3 132.22(3)
Ti2 O2 Ti3 134.62(15)
C11 O13 Ti2 130.4(3)
O14 C11 O13 125.1(4)
O14 C11 C12 118.3(4)
O13 C11 C12 116.5(4)
C15 C12 C13 116.6(6)
C15 C12 C11 112.2(5)
C13 C12 C11 109.5(5)
C15 C12 C14 106.0(6)
C13 C12 C14 105.3(5)
C11 C12 C14 106.4(4)
C12 C13 H13A 109.5
C12 C13 H13B 109.5
H13A C13 H13B 109.5
C12 C13 H13C 109.5
H13A C13 H13C 109.5
H13B C13 H13C 109.5
C12 C14 H14A 109.5
C12 C14 H14B 109.5
H14A C14 H14B 109.5
C12 C14 H14C 109.5
H14A C14 H14C 109.5
H14B C14 H14C 109.5
C12 C15 H15A 109.5
C12 C15 H15B 109.5
H15A C15 H15B 109.5
C12 C15 H15C 109.5
H15A C15 H15C 109.5
H15B C15 H15C 109.5
C11 O14 Ti3 133.5(3)
C16 O15 Ti2 134.4(3)
O15 C16 O16 124.7(4)
O15 C16 C17 114.5(6)
O16 C16 C17 120.7(6)
O15 C16 C17A 121.3(7)
O16 C16 C17A 113.7(7)
C17 C16 C17A 9.2(9)
C16 C17 C18 112.0(11)
C16 C17 C19 114.3(12)
C18 C17 C19 107.8(12)
C16 C17 C20 106.1(11)
C18 C17 C20 109.8(13)
C19 C17 C20 106.8(12)
C20A C17A C19A 112.5(14)
C20A C17A C18A 112.3(14)
C19A C17A C18A 114.0(14)
C20A C17A C16 103.1(12)
C19A C17A C16 105.6(13)
C18A C17A C16 108.5(14)
C17A C18A H18D 109.5
C17A C18A H18E 109.5
H18D C18A H18E 109.5
C17A C18A H18F 109.5
H18D C18A H18F 109.5
H18E C18A H18F 109.5
C17A C19A H19D 109.5
C17A C19A H19E 109.5
H19D C19A H19E 109.5
C17A C19A H19F 109.5
H19D C19A H19F 109.5
H19E C19A H19F 109.5
C17A C20A H20D 109.5
C17A C20A H20E 109.5
H20D C20A H20E 109.5
C17A C20A H20F 109.5
H20D C20A H20F 109.5
H20E C20A H20F 109.5
C16 O16 Ti3 131.2(3)
O3 Ti3 O2 101.23(12)
O3 Ti3 O16 96.42(12)
O2 Ti3 O16 91.90(11)
O3 Ti3 O19 92.98(12)
O2 Ti3 O19 92.89(11)
O16 Ti3 O19 168.41(12)
O3 Ti3 O17 91.43(12)
O2 Ti3 O17 167.34(12)
O16 Ti3 O17 86.56(11)
O19 Ti3 O17 86.45(11)
O3 Ti3 O14 170.90(12)
O2 Ti3 O14 87.40(11)
O16 Ti3 O14 86.09(12)
O19 Ti3 O14 83.60(12)
O17 Ti3 O14 79.96(11)
O3 Ti3 Ti4 23.73(9)
O2 Ti3 Ti4 114.99(8)
O16 Ti3 Ti4 113.71(9)
O19 Ti3 Ti4 73.57(8)
O17 Ti3 Ti4 76.96(8)
O14 Ti3 Ti4 148.27(8)
O3 Ti3 Ti2 116.73(9)
O2 Ti3 Ti2 22.43(8)
O16 Ti3 Ti2 74.64(8)
O19 Ti3 Ti2 107.03(8)
O17 Ti3 Ti2 147.28(9)
O14 Ti3 Ti2 72.37(8)
Ti4 Ti3 Ti2 135.05(3)
Ti3 O3 Ti4 133.78(15)
C21 O17 Ti3 130.0(3)
O17 C21 O18 124.6(4)
O17 C21 C22 117.5(4)
O18 C21 C22 117.9(4)
C24 C22 C21 111.2(4)
C24 C22 C25 109.9(4)
C21 C22 C25 105.3(4)
C24 C22 C23 110.3(4)
C21 C22 C23 109.9(4)
C25 C22 C23 110.1(5)
C22 C23 H23A 109.5
C22 C23 H23B 109.5
H23A C23 H23B 109.5
C22 C23 H23C 109.5
H23A C23 H23C 109.5
H23B C23 H23C 109.5
C22 C24 H24A 109.5
C22 C24 H24B 109.5
H24A C24 H24B 109.5
C22 C24 H24C 109.5
H24A C24 H24C 109.5
H24B C24 H24C 109.5
C22 C25 H25A 109.5
C22 C25 H25B 109.5
H25A C25 H25B 109.5
C22 C25 H25C 109.5
H25A C25 H25C 109.5
H25B C25 H25C 109.5
C21 O18 Ti4 134.9(3)
C26 O19 Ti3 133.8(3)
O20 C26 O19 124.0(4)
O20 C26 C27 118.4(4)
O19 C26 C27 117.6(4)
C28 C27 C30 110.3(4)
C28 C27 C26 111.2(4)
C30 C27 C26 110.6(4)
C28 C27 C29 111.7(5)
C30 C27 C29 108.4(5)
C26 C27 C29 104.5(4)
C27 C28 H28A 109.5
C27 C28 H28B 109.5
H28A C28 H28B 109.5
C27 C28 H28C 109.5
H28A C28 H28C 109.5
H28B C28 H28C 109.5
C27 C29 H29A 109.5
C27 C29 H29B 109.5
H29A C29 H29B 109.5
C27 C29 H29C 109.5
H29A C29 H29C 109.5
H29B C29 H29C 109.5
C27 C30 H30A 109.5
C27 C30 H30B 109.5
H30A C30 H30B 109.5
C27 C30 H30C 109.5
H30A C30 H30C 109.5
H30B C30 H30C 109.5
C26 O20 Ti4 132.3(3)
O4 Ti4 O3 99.75(12)
O4 Ti4 O23 92.87(13)
O3 Ti4 O23 95.04(12)
O4 Ti4 O20 97.81(13)
O3 Ti4 O20 90.31(12)
O23 Ti4 O20 167.08(12)
O4 Ti4 O21 92.84(13)
O3 Ti4 O21 166.76(12)
O23 Ti4 O21 88.34(13)
O20 Ti4 O21 83.91(12)
O4 Ti4 O18 171.91(12)
O3 Ti4 O18 87.70(11)
O23 Ti4 O18 83.26(12)
O20 Ti4 O18 85.21(12)
O21 Ti4 O18 79.97(12)
O4 Ti4 Ti3 116.62(9)
O3 Ti4 Ti3 22.49(8)
O23 Ti4 Ti3 107.62(9)
O20 Ti4 Ti3 73.96(8)
O21 Ti4 Ti3 144.85(9)
O18 Ti4 Ti3 71.41(8)
O4 Ti4 Ti5 24.48(9)
O3 Ti4 Ti5 116.57(9)
O23 Ti4 Ti5 74.33(8)
O20 Ti4 Ti5 113.63(9)
O21 Ti4 Ti5 76.66(9)
O18 Ti4 Ti5 147.84(8)
Ti3 Ti4 Ti5 137.20(3)
Ti4 O4 Ti5 133.18(15)
Ti4 O4 Na1B 128.1(3)
Ti5 O4 Na1B 88.9(3)
C31 O21 Ti4 130.7(3)
O22 C31 O21 124.4(4)
O22 C31 C32 119.3(4)
O21 C31 C32 116.2(4)
C34 C32 C33 112.1(5)
C34 C32 C31 109.5(4)
C33 C32 C31 107.3(4)
C34 C32 C35 111.4(5)
C33 C32 C35 107.5(5)
C31 C32 C35 108.9(4)
C32 C33 H33A 109.5
C32 C33 H33B 109.5
H33A C33 H33B 109.5
C32 C33 H33C 109.5
H33A C33 H33C 109.5
H33B C33 H33C 109.5
C32 C34 H34A 109.5
C32 C34 H34B 109.5
H34A C34 H34B 109.5
C32 C34 H34C 109.5
H34A C34 H34C 109.5
H34B C34 H34C 109.5
C32 C35 H35A 109.4
C32 C35 H35B 109.5
H35A C35 H35B 109.5
C32 C35 H35C 109.5
H35A C35 H35C 109.5
H35B C35 H35C 109.5
C31 O22 Ti5 133.5(3)
C36 O23 Ti4 132.7(3)
O23 C36 O24 125.2(4)
O23 C36 C37A 117.3(7)
O24 C36 C37A 117.5(7)
O23 C36 C37 119.9(7)
O24 C36 C37 114.9(7)
C37A C36 C37 3.6(10)
C39 C37 C40 106.6(14)
C39 C37 C38 113.8(14)
C40 C37 C38 109.7(15)
C39 C37 C36 110.8(14)
C40 C37 C36 107.3(13)
C38 C37 C36 108.3(15)
C36 C37A C39A 113.2(12)
C36 C37A C40A 103.5(12)
C39A C37A C40A 111.3(13)
C36 C37A C38A 112.6(12)
C39A C37A C38A 108.8(13)
C40A C37A C38A 107.3(13)
C37A C38A H38D 109.5
C37A C38A H38E 109.5
H38D C38A H38E 109.5
C37A C38A H38F 109.5
H38D C38A H38F 109.5
H38E C38A H38F 109.5
C37A C39A H39D 109.5
C37A C39A H39E 109.5
H39D C39A H39E 109.5
C37A C39A H39F 109.5
H39D C39A H39F 109.5
H39E C39A H39F 109.5
C37A C40A H40D 109.5
C37A C40A H40E 109.5
H40D C40A H40E 109.5
C37A C40A H40F 109.5
H40D C40A H40F 109.5
H40E C40A H40F 109.5
C36 O24 Ti5 133.9(3)
O5 Ti5 O4 97.32(12)
O5 Ti5 O27 93.39(13)
O4 Ti5 O27 92.97(13)
O5 Ti5 O24 98.21(14)
O4 Ti5 O24 89.26(12)
O27 Ti5 O24 167.81(14)
O5 Ti5 O25 92.43(13)
O4 Ti5 O25 169.70(12)
O27 Ti5 O25 89.76(14)
O24 Ti5 O25 86.05(13)
O5 Ti5 O22 173.60(13)
O4 Ti5 O22 87.74(12)
O27 Ti5 O22 82.40(13)
O24 Ti5 O22 85.73(14)
O25 Ti5 O22 82.78(13)
O5 Ti5 Na1B 42.7(2)
O4 Ti5 Na1B 54.9(2)
O27 Ti5 Na1B 91.0(3)
O24 Ti5 Na1B 100.1(3)
O25 Ti5 Na1B 135.0(2)
O22 Ti5 Na1B 141.8(2)
O5 Ti5 Ti4 114.27(9)
O4 Ti5 Ti4 22.34(8)
O27 Ti5 Ti4 105.44(10)
O24 Ti5 Ti4 73.12(9)
O25 Ti5 Ti4 147.80(9)
O22 Ti5 Ti4 71.65(9)
Na1B Ti5 Ti4 74.0(2)
O5 Ti5 Ti6 26.16(9)
O4 Ti5 Ti6 115.58(8)
O27 Ti5 Ti6 74.45(9)
O24 Ti5 Ti6 115.25(10)
O25 Ti5 Ti6 74.72(9)
O22 Ti5 Ti6 147.47(9)
Na1B Ti5 Ti6 62.3(2)
Ti4 Ti5 Ti6 136.30(3)
O5 Ti5 Na1 35.09(16)
O4 Ti5 Na1 62.59(15)
O27 Ti5 Na1 90.13(18)
O24 Ti5 Na1 101.50(18)
O25 Ti5 Na1 127.38(16)
O22 Ti5 Na1 149.05(17)
Na1B Ti5 Na1 7.7(3)
Ti4 Ti5 Na1 81.65(12)
Ti6 Ti5 Na1 54.79(12)
Ti5 O5 Ti6 130.55(16)
Ti5 O5 Na1B 105.9(3)
Ti6 O5 Na1B 107.4(3)
Ti5 O5 Na1 120.1(2)
Ti6 O5 Na1 94.77(19)
Na1B O5 Na1 14.3(3)
C41 O25 Ti5 132.8(3)
O26 C41 O25 124.4(4)
O26 C41 C42 119.2(4)
O25 C41 C42 116.4(4)
C41 C42 C45 108.9(4)
C41 C42 C43 111.0(4)
C45 C42 C43 110.2(4)
C41 C42 C44 106.5(4)
C45 C42 C44 109.6(5)
C43 C42 C44 110.5(4)
C42 C43 H43A 109.5
C42 C43 H43B 109.5
H43A C43 H43B 109.5
C42 C43 H43C 109.5
H43A C43 H43C 109.5
H43B C43 H43C 109.5
C42 C44 H44A 109.5
C42 C44 H44B 109.5
H44A C44 H44B 109.5
C42 C44 H44C 109.5
H44A C44 H44C 109.5
H44B C44 H44C 109.5
C42 C45 H45A 109.5
C42 C45 H45B 109.5
H45A C45 H45B 109.5
C42 C45 H45C 109.5
H45A C45 H45C 109.5
H45B C45 H45C 109.5
C41 O26 Ti6 135.3(3)
C46 O27 Ti5 133.6(3)
O28 C46 O27 123.9(4)
O28 C46 C47 122.7(4)
O27 C46 C47 113.4(5)
O28 C46 C47B 99.8(10)
O27 C46 C47B 136.3(11)
C47 C46 C47B 22.9(9)
C49B C47B C50B 109.7(19)
C49B C47B C48B 112(2)
C50B C47B C48B 109.5(19)
C49B C47B C46 106(3)
C50B C47B C46 114(2)
C48B C47B C46 105(2)
C48 C47 C46 109.4(6)
C48 C47 C49 110.1(6)
C46 C47 C49 108.7(5)
C48 C47 C50 111.1(7)
C46 C47 C50 108.3(5)
C49 C47 C50 109.1(6)
C46 O28 Ti6 134.2(3)
O5 Ti6 O6 90.94(12)
O5 Ti6 O26 88.59(12)
O6 Ti6 O26 178.61(14)
O5 Ti6 O28 89.29(12)
O6 Ti6 O28 91.49(12)
O26 Ti6 O28 89.81(13)
O5 Ti6 O29 179.11(14)
O6 Ti6 O29 89.64(12)
O26 Ti6 O29 90.84(12)
O28 Ti6 O29 90.02(13)
O5 Ti6 O31 92.01(13)
O6 Ti6 O31 88.42(12)
O26 Ti6 O31 90.29(13)
O28 Ti6 O31 178.69(14)
O29 Ti6 O31 88.67(14)
O5 Ti6 Na1 48.00(16)
O6 Ti6 Na1 42.98(16)
O26 Ti6 Na1 136.49(17)
O28 Ti6 Na1 92.1(2)
O29 Ti6 Na1 132.60(17)
O31 Ti6 Na1 88.7(2)
O5 Ti6 Ti7 107.74(8)
O6 Ti6 Ti7 23.15(8)
O26 Ti6 Ti7 156.27(10)
O28 Ti6 Ti7 107.04(9)
O29 Ti6 Ti7 73.00(9)
O31 Ti6 Ti7 72.49(9)
Na1 Ti6 Ti7 61.16(15)
O5 Ti6 Ti5 23.29(8)
O6 Ti6 Ti5 107.18(9)
O26 Ti6 Ti5 72.76(9)
O28 Ti6 Ti5 72.71(9)
O29 Ti6 Ti5 155.83(10)
O31 Ti6 Ti5 108.56(10)
Na1 Ti6 Ti5 66.48(15)
Ti7 Ti6 Ti5 127.62(3)
O5 Ti6 Na1B 39.5(2)
O6 Ti6 Na1B 51.6(2)
O26 Ti6 Na1B 128.0(2)
O28 Ti6 Na1B 87.3(3)
O29 Ti6 Na1B 141.0(2)
O31 Ti6 Na1B 93.6(3)
Na1 Ti6 Na1B 9.7(3)
Ti7 Ti6 Na1B 70.71(19)
Ti5 Ti6 Na1B 56.91(19)
Ti7 O6 Ti6 130.62(16)
Ti7 O6 Na1 114.5(3)
Ti6 O6 Na1 100.2(3)
Ti7 O6 Na1B 123.5(3)
Ti6 O6 Na1B 93.5(3)
Na1 O6 Na1B 9.1(5)
C51 O29 Ti6 134.5(3)
O29 C51 O30 125.2(4)
O29 C51 C52 118.2(4)
O30 C51 C52 116.5(4)
C51 C52 C53 109.8(4)
C51 C52 C55 105.3(4)
C53 C52 C55 110.0(5)
C51 C52 C54 110.6(4)
C53 C52 C54 110.7(5)
C55 C52 C54 110.4(5)
C52 C53 H53A 109.5
C52 C53 H53B 109.5
H53A C53 H53B 109.5
C52 C53 H53C 109.5
H53A C53 H53C 109.5
H53B C53 H53C 109.5
C52 C54 H54A 109.5
C52 C54 H54B 109.5
H54A C54 H54B 109.5
C52 C54 H54C 109.5
H54A C54 H54C 109.5
H54B C54 H54C 109.5
C52 C55 H55A 109.5
C52 C55 H55B 109.5
H55A C55 H55B 109.5
C52 C55 H55C 109.5
H55A C55 H55C 109.5
H55B C55 H55C 109.5
C51 O30 Ti7 132.7(3)
C56 O31 Ti6 134.6(3)
O31 C56 O32 124.0(4)
O31 C56 C57 118.4(4)
O32 C56 C57 117.5(4)
C57 C58 H58A 109.5
C57 C58 H58B 109.5
C57 C58 H58C 109.5
C57 C59 H59A 109.5
C57 C59 H59B 109.5
C57 C59 H59C 109.5
C57 C60 H60A 109.5
C57 C60 H60B 109.5
C57 C60 H60C 109.5
C60A C57 C59 81.6(14)
C60A C57 C56 127.3(16)
C59 C57 C56 106.7(6)
C60A C57 C59A 107.8(16)
C59 C57 C59A 32.1(16)
C56 C57 C59A 103.4(17)
C60A C57 C58 114.0(17)
C59 C57 C58 111.5(7)
C56 C57 C58 110.7(6)
C59A C57 C58 83.8(19)
C60A C57 C58A 110.7(18)
C59 C57 C58A 134(2)
C56 C57 C58A 100(2)
C59A C57 C58A 105.9(18)
C58 C57 C58A 23(2)
C60A C57 C60 29.9(14)
C59 C57 C60 109.6(6)
C56 C57 C60 107.4(5)
C59A C57 C60 137.6(15)
C58 C57 C60 110.9(7)
C58A C57 C60 96.8(19)
C57 C58A H58D 109.5
C57 C58A H58E 109.5
H58D C58A H58E 109.5
C57 C58A H58F 109.5
H58D C58A H58F 109.5
H58E C58A H58F 109.5
C57 C59A H59D 109.5
C57 C59A H59E 109.5
H59D C59A H59E 109.5
C57 C59A H59F 109.5
H59D C59A H59F 109.5
H59E C59A H59F 109.5
C57 C60A H60D 109.5
C57 C60A H60E 109.5
H60D C60A H60E 109.5
C57 C60A H60F 109.5
H60D C60A H60F 109.5
H60E C60A H60F 109.5
C56 O32 Ti7 132.7(3)
O6 Ti7 O7 98.71(13)
O6 Ti7 O32 93.58(13)
O7 Ti7 O32 93.28(13)
O6 Ti7 O33 98.27(13)
O7 Ti7 O33 89.63(12)
O32 Ti7 O33 167.22(13)
O6 Ti7 O30 93.20(13)
O7 Ti7 O30 167.79(12)
O32 Ti7 O30 88.65(13)
O33 Ti7 O30 85.96(13)
O6 Ti7 O35 172.12(13)
O7 Ti7 O35 88.29(11)
O32 Ti7 O35 82.33(12)
O33 Ti7 O35 85.33(13)
O30 Ti7 O35 80.02(11)
O6 Ti7 Ti8 116.28(10)
O7 Ti7 Ti8 22.60(8)
O32 Ti7 Ti8 105.17(9)
O33 Ti7 Ti8 73.76(9)
O30 Ti7 Ti8 145.91(9)
O35 Ti7 Ti8 71.42(8)
O6 Ti7 Na1 37.2(2)
O7 Ti7 Na1 61.9(2)
O32 Ti7 Na1 90.23(19)
O33 Ti7 Na1 102.1(2)
O30 Ti7 Na1 130.2(2)
O35 Ti7 Na1 148.9(2)
Ti8 Ti7 Na1 81.59(18)
O6 Ti7 Ti6 26.23(9)
O7 Ti7 Ti6 117.62(8)
O32 Ti7 Ti6 75.10(9)
O33 Ti7 Ti6 114.39(9)
O30 Ti7 Ti6 74.52(8)
O35 Ti7 Ti6 146.07(9)
Ti8 Ti7 Ti6 138.77(3)
Na1 Ti7 Ti6 57.26(18)
Ti8 O7 Ti7 133.05(15)
Ti8 O7 Na1 133.7(2)
Ti7 O7 Na1 84.0(2)
C61 O33 Ti7 133.4(3)
O33 C61 O34 124.6(4)
O33 C61 C62 119.0(4)
O34 C61 C62 116.4(4)
C64 C62 C61 107.5(5)
C64 C62 C63 110.9(5)
C61 C62 C63 109.9(5)
C64 C62 C65 109.3(6)
C61 C62 C65 110.7(5)
C63 C62 C65 108.5(6)
C62 C63 H63A 109.5
C62 C63 H63B 109.5
H63A C63 H63B 109.5
C62 C63 H63C 109.5
H63A C63 H63C 109.5
H63B C63 H63C 109.5
C62 C64 H64A 109.5
C62 C64 H64B 109.5
H64A C64 H64B 109.5
C62 C64 H64C 109.5
H64A C64 H64C 109.5
H64B C64 H64C 109.5
C62 C65 H65A 109.5
C62 C65 H65B 109.5
H65A C65 H65B 109.5
C62 C65 H65C 109.5
H65A C65 H65C 109.5
H65B C65 H65C 109.5
C61 O34 Ti8 133.3(3)
C66 O35 Ti7 134.0(3)
O35 C66 O36 124.2(4)
O35 C66 C67 119.2(4)
O36 C66 C67 116.6(4)
C68 C67 C70 110.4(5)
C68 C67 C66 107.9(5)
C70 C67 C66 110.5(4)
C68 C67 C69 110.0(5)
C70 C67 C69 110.8(6)
C66 C67 C69 107.1(4)
C67 C68 H68A 109.5
C67 C68 H68B 109.5
H68A C68 H68B 109.5
C67 C68 H68C 109.5
H68A C68 H68C 109.5
H68B C68 H68C 109.5
C67 C69 H69A 109.5
C67 C69 H69B 109.5
H69A C69 H69B 109.5
C67 C69 H69C 109.5
H69A C69 H69C 109.5
H69B C69 H69C 109.5
C67 C70 H70A 109.5
C67 C70 H70B 109.5
H70A C70 H70B 109.5
C67 C70 H70C 109.5
H70A C70 H70C 109.5
H70B C70 H70C 109.5
C66 O36 Ti8 130.4(3)
O7 Ti8 O8 100.23(12)
O7 Ti8 O34 92.53(13)
O8 Ti8 O34 94.42(12)
O7 Ti8 O39 97.05(13)
O8 Ti8 O39 90.89(12)
O34 Ti8 O39 168.06(12)
O7 Ti8 O36 92.88(12)
O8 Ti8 O36 166.45(12)
O34 Ti8 O36 88.35(13)
O39 Ti8 O36 84.07(13)
O7 Ti8 O37 171.81(12)
O8 Ti8 O37 87.44(11)
O34 Ti8 O37 83.95(12)
O39 Ti8 O37 85.61(13)
O36 Ti8 O37 79.66(11)
O7 Ti8 Ti1 116.57(9)
O8 Ti8 Ti1 22.57(8)
O34 Ti8 Ti1 107.88(9)
O39 Ti8 Ti1 74.08(9)
O36 Ti8 Ti1 144.81(9)
O37 Ti8 Ti1 71.60(8)
O7 Ti8 Ti7 24.35(9)
O8 Ti8 Ti7 116.74(9)
O34 Ti8 Ti7 74.10(8)
O39 Ti8 Ti7 112.87(9)
O36 Ti8 Ti7 76.77(8)
O37 Ti8 Ti7 148.01(8)
Ti1 Ti8 Ti7 137.08(3)
Ti1 O8 Ti8 133.97(16)
C71 O37 Ti8 135.2(3)
O37 C71 O38 124.4(4)
O37 C71 C72 118.6(3)
O38 C71 C72 117.0(3)
C73 C72 C71 106.4(3)
C73 C72 C75 111.0(4)
C71 C72 C75 110.2(3)
C73 C72 C74 110.3(4)
C71 C72 C74 109.1(3)
C75 C72 C74 109.8(4)
C72 C73 H73A 109.5
C72 C73 H73B 109.5
H73A C73 H73B 109.5
C72 C73 H73C 109.5
H73A C73 H73C 109.5
H73B C73 H73C 109.5
C72 C74 H74A 109.5
C72 C74 H74B 109.5
H74A C74 H74B 109.5
C72 C74 H74C 109.5
H74A C74 H74C 109.5
H74B C74 H74C 109.5
C72 C75 H75A 109.5
C72 C75 H75B 109.5
H75A C75 H75B 109.5
C72 C75 H75C 109.5
H75A C75 H75C 109.5
H75B C75 H75C 109.5
C71 O38 Ti1 130.5(3)
C76 O39 Ti8 131.9(3)
O40 C76 O39 124.0(4)
O40 C76 C77 119.9(5)
O39 C76 C77 116.1(4)
O40 C76 C77A 111.0(15)
O39 C76 C77A 122.9(16)
C77 C76 C77A 15.8(12)
C76 C77 C79 112.0(6)
C76 C77 C80 110.8(9)
C79 C77 C80 109.9(7)
C76 C77 C78 104.5(6)
C79 C77 C78 108.6(6)
C80 C77 C78 111.0(8)
C77 C79 H79A 109.5
C77 C79 H79B 109.5
H79A C79 H79B 109.5
C77 C79 H79C 109.5
H79A C79 H79C 109.5
H79B C79 H79C 109.5
C77 C80 H79D 110.5
H80A C80 H79D 6.2
H80B C80 H79D 103.6
H80C C80 H79D 114.1
C77 C80 H79E 117.4
H80A C80 H79E 96.7
H80B C80 H79E 12.9
H80C C80 H79E 113.4
H79D C80 H79E 90.9
C77 C80 H79F 110.4
H80A C80 H79F 90.7
H80B C80 H79F 125.2
H80C C80 H79F 20.3
H79D C80 H79F 96
H79E C80 H79F 125.4
C80A C77A C79A 111(2)
C80A C77A C78A 110(2)
C79A C77A C78A 109(2)
C80A C77A C76 104(3)
C79A C77A C76 108(4)
C78A C77A C76 114(3)
C77A C78A H78D 109.5
C77A C78A H78E 109.5
H78D C78A H78E 109.5
C77A C78A H78F 109.5
H78D C78A H78F 109.5
H78E C78A H78F 109.5
C77A C79A H79D 109.6
C77A C79A H79E 109.2
H79D C79A H79E 109.5
C77A C79A H79F 109.7
H79D C79A H79F 109.5
H79E C79A H79F 109.5
C77A C80A H79A 107.6
C77A C80A H79B 139.4
H79A C80A H79B 73.4
C77A C80A H79C 124.5
H79A C80A H79C 69
H79B C80A H79C 94.4
C77A C80A H80D 109.5
C77A C80A H80E 109.5
H80D C80A H80E 109.5
C77A C80A H80F 109.5
H80D C80A H80F 109.5
H80E C80A H80F 109.5
C76 O40 Ti1 134.1(3)
C4T O1T C1T 108.0(6)
O1T C1T C2T 105.8(5)
O1T C1T H1T1 110.6
C2T C1T H1T1 110.6
O1T C1T H1T2 110.6
C2T C1T H1T2 110.6
H1T1 C1T H1T2 108.7
C1T C2T C3T 106.2(7)
C1T C2T H2T1 110.5
C3T C2T H2T1 110.5
C1T C2T H2T2 110.5
C3T C2T H2T2 110.5
H2T1 C2T H2T2 108.7
C4T C3T C2T 105.5(7)
C4T C3T H3T1 110.6
C2T C3T H3T1 110.6
C4T C3T H3T2 110.6
C2T C3T H3T2 110.6
H3T1 C3T H3T2 108.8
C3T C4T O1T 109.4(7)
C3T C4T H4T1 109.8
O1T C4T H4T1 109.8
C3T C4T H4T2 109.8
O1T C4T H4T2 109.8
H4T1 C4T H4T2 108.2
C1S O1S C4S 107(2)
C1S O1S Na1B 132(2)
C4S O1S Na1B 89(2)
O1S C1S C2S 110.8(19)
O1S C1S H1S1 109.5
C2S C1S H1S1 109.5
O1S C1S H1S2 109.5
C2S C1S H1S2 109.5
H1S1 C1S H1S2 108.1
C1S C2S C3S 103.7(17)
C1S C2S H2S1 111
C3S C2S H2S1 111
C1S C2S H2S2 111
C3S C2S H2S2 111
H2S1 C2S H2S2 109
C4S C3S C2S 106.0(17)
C4S C3S H3S1 110.5
C2S C3S H3S1 110.5
C4S C3S H3S2 110.5
C2S C3S H3S2 110.5
H3S1 C3S H3S2 108.7
C3S C4S O1S 109(2)
C3S C4S Na1B 148(2)
O1S C4S Na1B 58.1(17)
C3S C4S H4S1 109.9
O1S C4S H4S1 109.9
Na1B C4S H4S1 101.7
C3S C4S H4S2 109.9
O1S C4S H4S2 109.9
Na1B C4S H4S2 58.2
H4S1 C4S H4S2 108.3
C1R O1R C4R 105(2)
C1R O1R Na1 117.9(17)
C4R O1R Na1 129.8(17)
O1R C1R C2R 106.3(17)
O1R C1R Na1 39.3(13)
C2R C1R Na1 131.1(11)
O1R C1R H1R1 110.5
C2R C1R H1R1 110.5
Na1 C1R H1R1 114.2
O1R C1R H1R2 110.5
C2R C1R H1R2 110.5
Na1 C1R H1R2 72.7
H1R1 C1R H1R2 108.7
C3R C2R C1R 103.7(14)
C3R C2R H2R1 111
C1R C2R H2R1 111
C3R C2R H2R2 111
C1R C2R H2R2 111
H2R1 C2R H2R2 109
C4R C3R C2R 108.2(11)
C4R C3R H3R1 110.1
C2R C3R H3R1 110.1
C4R C3R H3R2 110.1
C2R C3R H3R2 110.1
H3R1 C3R H3R2 108.4
C3R C4R O1R 113.6(13)
C3R C4R H4R1 108.8
O1R C4R H4R1 108.8
C3R C4R H4R2 108.8
O1R C4R H4R2 108.8
H4R1 C4R H4R2 107.7
C4V O1V C1V 104.5(18)
C2V C1V O1V 106.7(15)
C2V C1V H1V1 110.4
O1V C1V H1V1 110.4
C2V C1V H1V2 110.4
O1V C1V H1V2 110.4
H1V1 C1V H1V2 108.6
C1V C2V C3V 103.0(16)
C1V C2V H2V1 111.2
C3V C2V H2V1 111.2
C1V C2V H2V2 111.1
C3V C2V H2V2 111.1
H2V1 C2V H2V2 109.1
C1V C2V H3X2 125.6
C3V C2V H3X2 97.3
H2V1 C2V H3X2 17
H2V2 C2V H3X2 107.3
C4V C3V C2V 100.9(17)
C4V C3V H3V1 111.6
C2V C3V H3V1 111.6
C4V C3V H3V2 111.6
C2V C3V H3V2 111.5
H3V1 C3V H3V2 109.4
C3V C4V O1V 101.5(18)
C3V C4V H4V1 111.4
O1V C4V H4V1 111.5
C3V C4V H4V2 111.5
O1V C4V H4V2 111.5
H4V1 C4V H4V2 109.3
C1W O1W C4W 103(2)
C2W C1W O1W 104.1(19)
C2W C1W H1W1 110.9
O1W C1W H1W1 110.9
C2W C1W H1W2 110.9
O1W C1W H1W2 110.9
H1W1 C1W H1W2 109
C1W C2W C3W 105.0(17)
C1W C2W H2W1 112
C3W C2W H2W1 112
C1W C2W H2W2 109.8
C3W C2W H2W2 109
H2W1 C2W H2W2 108.8
C4W C3W C2W 105.8(14)
C4W C3W H3W1 110.6
C2W C3W H3W1 110.6
C4W C3W H3W2 110.6
C2W C3W H3W2 110.6
H3W1 C3W H3W2 108.7
C3W C4W O1W 105.7(19)
C3W C4W H4W1 110.6
O1W C4W H4W1 110.6
C3W C4W H4W2 110.6
O1W C4W H4W2 110.6
H4W1 C4W H4W2 108.7
C4Y O1Y C1Y 103(2)
C2Y C1Y O1Y 106(2)
C2Y C1Y H1Y1 110.4
O1Y C1Y H1Y1 110.4
C2Y C1Y H1Y2 110.4
O1Y C1Y H1Y2 110.4
H1Y1 C1Y H1Y2 108.6
C1Y C2Y C3Y 106.3(15)
C1Y C2Y H2Y1 110.5
C3Y C2Y H2Y1 110.5
C1Y C2Y H2Y2 110.5
C3Y C2Y H2Y2 110.5
H2Y1 C2Y H2Y2 108.7
C4Y C3Y C2Y 105.4(17)
C4Y C3Y H3Y1 110.7
C2Y C3Y H3Y1 110.7
C4Y C3Y H3Y2 110.7
C2Y C3Y H3Y2 110.7
H3Y1 C3Y H3Y2 108.8
C3Y C4Y O1Y 106(2)
C3Y C4Y H4Y1 110.5
O1Y C4Y H4Y1 110.5
C3Y C4Y H4Y2 110.5
O1Y C4Y H4Y2 110.5
H4Y1 C4Y H4Y2 108.7
C1X O1X C4X 107.4(15)
C2X C1X O1X 106.7(15)
C2X C1X H1X1 110.4
O1X C1X H1X1 110.4
C2X C1X H1X2 110.4
O1X C1X H1X2 110.4
H1X1 C1X H1X2 108.6
C1X C2X C3X 107.4(15)
C1X C2X H2X1 110.2
C3X C2X H2X1 110.2
C1X C2X H2X2 110.2
C3X C2X H2X2 110.2
H2X1 C2X H2X2 108.5
C4X C3X C2X 104.6(14)
C4X C3X H3X1 113.3
C2X C3X H3X1 113.1
C4X C3X H3X2 108.4
C2X C3X H3X2 108.4
H3X1 C3X H3X2 108.9
C3X C4X O1X 108.8(14)
C3X C4X H4X1 109.9
O1X C4X H4X1 109.9
C3X C4X H4X2 109.9
O1X C4X H4X2 109.9
H4X1 C4X H4X2 108.3
C1U O1U C4U 102.8(16)
O1U C1U C2U 108.3(16)
O1U C1U H1U1 110
C2U C1U H1U1 110
O1U C1U H1U2 110
C2U C1U H1U2 110
H1U1 C1U H1U2 108.4
C1U C2U C3U 106.4(13)
C1U C2U H2U1 110.4
C3U C2U H2U1 110.4
C1U C2U H2U2 110.4
C3U C2U H2U2 110.4
H2U1 C2U H2U2 108.6
C4U C3U C2U 104.7(13)
C4U C3U H3U1 110.8
C2U C3U H3U1 110.8
C4U C3U H3U2 110.8
C2U C3U H3U2 110.8
H3U1 C3U H3U2 108.9
C3U C4U O1U 107.8(15)
C3U C4U H4U1 110.1
O1U C4U H4U1 110.1
C3U C4U H4U2 110.1
O1U C4U H4U2 110.1
H4U1 C4U H4U2 108.5

loop_
_geom_bond_atom_site_label_1
_geom_bond_atom_site_label_2
_geom_bond_distance
Na1B O1S 2.26(4)
Na1B O5 2.269(14)
Na1B O4 2.635(11)
Na1B C4S 2.67(3)
Na1B O6 2.673(11)
Na1B Ti5 3.220(13)
Na1B Ti6 3.404(13)
Na1 O6 2.221(8)
Na1 O1R 2.23(3)
Na1 O5 2.391(10)
Na1 O7 2.961(9)
Na1 C1R 3.12(2)
Na1 Ti6 3.207(9)
Na1 Ti7 3.339(7)
Na1 Ti5 3.599(10)
Ti1 O8 1.780(3)
Ti1 O1 1.812(3)
Ti1 O11 2.008(3)
Ti1 O40 2.019(3)
Ti1 O38 2.050(3)
Ti1 O9 2.084(3)
Ti1 Ti2 3.3347(10)
Ti1 Ti8 3.3377(10)
O1 Ti2 1.808(3)
O9 C1 1.253(5)
C1 O10 1.258(5)
C1 C2 1.521(6)
C2 C3 1.475(7)
C2 C4 1.501(7)
C2 C5 1.547(8)
C3 H3A 0.98
C3 H3B 0.98
C3 H3C 0.98
C4 H4A 0.98
C4 H4B 0.98
C4 H4C 0.98
C5 H5A 0.98
C5 H5B 0.98
C5 H5C 0.98
O10 Ti2 2.083(3)
O11 C6 1.255(5)
C6 O12 1.259(5)
C6 C7A 1.52(3)
C6 C7 1.52(2)
C7 C10 1.513(11)
C7 C8 1.517(11)
C7 C9 1.526(12)
C8 H8A 0.98
C8 H8B 0.98
C8 H8C 0.98
C9 H9A 0.98
C9 H9B 0.98
C9 H9C 0.98
C10 H10A 0.98
C10 H10B 0.98
C10 H10C 0.98
C7A C10A 1.511(14)
C7A C8A 1.524(14)
C7A C9A 1.525(14)
C8A H8A1 0.98
C8A H8A2 0.98
C8A H8A3 0.98
C9A H9A1 0.98
C9A H9A2 0.98
C9A H9A3 0.98
C10A H10D 0.98
C10A H10E 0.98
C10A H10F 0.98
O12 Ti2 2.023(3)
Ti2 O2 1.791(3)
Ti2 O15 2.020(3)
Ti2 O13 2.059(3)
Ti2 Ti3 3.3425(11)
O2 Ti3 1.831(3)
O13 C11 1.262(5)
C11 O14 1.250(5)
C11 C12 1.520(6)
C12 C15 1.482(8)
C12 C13 1.497(8)
C12 C14 1.561(9)
C13 H13A 0.98
C13 H13B 0.98
C13 H13C 0.98
C14 H14A 0.98
C14 H14B 0.98
C14 H14C 0.98
C15 H15A 0.98
C15 H15B 0.98
C15 H15C 0.98
O14 Ti3 2.100(3)
O15 C16 1.253(5)
C16 O16 1.259(5)
C16 C17 1.49(2)
C16 C17A 1.57(3)
C17 C18 1.513(12)
C17 C19 1.516(13)
C17 C20 1.523(13)
C18 H18A 0.98
C18 H18B 0.98
C18 H18C 0.98
C19 H19A 0.98
C19 H19B 0.98
C19 H19C 0.98
C20 H20A 0.98
C20 H20B 0.98
C20 H20C 0.98
C17A C20A 1.519(14)
C17A C19A 1.519(14)
C17A C18A 1.525(13)
C18A H18D 0.98
C18A H18E 0.98
C18A H18F 0.98
C19A H19D 0.98
C19A H19E 0.98
C19A H19F 0.98
C20A H20D 0.98
C20A H20E 0.98
C20A H20F 0.98
O16 Ti3 2.009(3)
Ti3 O3 1.769(3)
Ti3 O19 2.022(3)
Ti3 O17 2.050(3)
Ti3 Ti4 3.3391(11)
O3 Ti4 1.861(3)
O17 C21 1.256(5)
C21 O18 1.256(5)
C21 C22 1.523(6)
C22 C24 1.515(6)
C22 C25 1.523(7)
C22 C23 1.523(7)
C23 H23A 0.98
C23 H23B 0.98
C23 H23C 0.98
C24 H24A 0.98
C24 H24B 0.98
C24 H24C 0.98
C25 H25A 0.98
C25 H25B 0.98
C25 H25C 0.98
O18 Ti4 2.106(3)
O19 C26 1.263(5)
C26 O20 1.259(5)
C26 C27 1.518(6)
C27 C28 1.510(7)
C27 C30 1.515(6)
C27 C29 1.544(7)
C28 H28A 0.98
C28 H28B 0.98
C28 H28C 0.98
C29 H29A 0.98
C29 H29B 0.98
C29 H29C 0.98
C30 H30A 0.98
C30 H30B 0.98
C30 H30C 0.98
O20 Ti4 2.024(3)
Ti4 O4 1.747(3)
Ti4 O23 2.015(3)
Ti4 O21 2.028(3)
Ti4 Ti5 3.3513(11)
O4 Ti5 1.905(3)
O21 C31 1.268(5)
C31 O22 1.245(5)
C31 C32 1.527(6)
C32 C34 1.494(8)
C32 C33 1.520(7)
C32 C35 1.553(8)
C33 H33A 0.98
C33 H33B 0.98
C33 H33C 0.98
C34 H34A 0.98
C34 H34B 0.98
C34 H34C 0.98
C35 H35A 0.98
C35 H35B 0.98
C35 H35C 0.98
O22 Ti5 2.113(3)
O23 C36 1.252(5)
C36 O24 1.253(5)
C36 C37A 1.46(2)
C36 C37 1.57(2)
C37 C39 1.512(13)
C37 C40 1.522(14)
C37 C38 1.529(13)
C38 H38A 0.98
C38 H38B 0.98
C38 H38C 0.98
C39 H39A 0.98
C39 H39B 0.98
C39 H39C 0.98
C40 H40A 0.98
C40 H40B 0.98
C40 H40C 0.98
C37A C39A 1.512(13)
C37A C40A 1.519(13)
C37A C38A 1.549(12)
C38A H38D 0.98
C38A H38E 0.98
C38A H38F 0.98
C39A H39D 0.98
C39A H39E 0.98
C39A H39F 0.98
C40A H40D 0.98
C40A H40E 0.98
C40A H40F 0.98
O24 Ti5 2.019(3)
Ti5 O5 1.745(3)
Ti5 O27 1.990(3)
Ti5 O25 2.025(3)
Ti5 Ti6 3.3544(12)
O5 Ti6 1.946(3)
O25 C41 1.255(5)
C41 O26 1.252(5)
C41 C42 1.510(6)
C42 C45 1.515(7)
C42 C43 1.523(7)
C42 C44 1.538(7)
C43 H43A 0.98
C43 H43B 0.98
C43 H43C 0.98
C44 H44A 0.98
C44 H44B 0.98
C44 H44C 0.98
C45 H45A 0.98
C45 H45B 0.98
C45 H45C 0.98
O26 Ti6 2.037(3)
O27 C46 1.261(5)
C46 O28 1.249(5)
C46 C47 1.523(8)
C46 C47B 1.58(3)
C47B C49B 1.507(15)
C47B C50B 1.521(15)
C47B C48B 1.529(15)
C48B H48D 0.98
C48B H48E 0.98
C48B H48F 0.98
C49B H49D 0.98
C49B H49E 0.98
C49B H49F 0.98
C50B H50D 0.98
C50B H50E 0.98
C50B H50F 0.98
C47 C48 1.515(8)
C47 C49 1.523(8)
C47 C50 1.529(9)
C48 H48A 0.98
C48 H48B 0.98
C48 H48C 0.98
C49 H49A 0.98
C49 H49B 0.98
C49 H49C 0.98
C50 H50A 0.98
C50 H50B 0.98
C50 H50C 0.98
O28 Ti6 2.039(3)
Ti6 O6 1.952(3)
Ti6 O29 2.040(3)
Ti6 O31 2.044(3)
Ti6 Ti7 3.3527(11)
O6 Ti7 1.737(3)
O29 C51 1.246(5)
C51 O30 1.249(5)
C51 C52 1.519(6)
C52 C53 1.521(7)
C52 C55 1.523(7)
C52 C54 1.524(6)
C53 H53A 0.98
C53 H53B 0.98
C53 H53C 0.98
C54 H54A 0.98
C54 H54B 0.98
C54 H54C 0.98
C55 H55A 0.98
C55 H55B 0.98
C55 H55C 0.98
O30 Ti7 2.028(3)
O31 C56 1.258(5)
C56 O32 1.262(5)
C56 C57 1.501(7)
C58 C57 1.545(10)
C58 H58A 0.98
C58 H58B 0.98
C58 H58C 0.98
C59 C57 1.500(11)
C59 H59A 0.98
C59 H59B 0.98
C59 H59C 0.98
C60 C57 1.560(9)
C60 H60A 0.98
C60 H60B 0.98
C60 H60C 0.98
C57 C60A 1.490(14)
C57 C59A 1.538(15)
C57 C58A 1.549(15)
C58A H58D 0.98
C58A H58E 0.98
C58A H58F 0.98
C59A H59D 0.98
C59A H59E 0.98
C59A H59F 0.98
C60A H60D 0.98
C60A H60E 0.98
C60A H60F 0.98
O32 Ti7 1.997(3)
Ti7 O7 1.884(3)
Ti7 O33 2.018(3)
Ti7 O35 2.102(3)
Ti7 Ti8 3.3392(11)
O7 Ti8 1.756(3)
O33 C61 1.253(5)
C61 O34 1.265(5)
C61 C62 1.516(6)
C62 C64 1.504(8)
C62 C63 1.516(8)
C62 C65 1.520(9)
C63 H63A 0.98
C63 H63B 0.98
C63 H63C 0.98
C64 H64A 0.98
C64 H64B 0.98
C64 H64C 0.98
C65 H65A 0.98
C65 H65B 0.98
C65 H65C 0.98
O34 Ti8 2.013(3)
O35 C66 1.246(5)
C66 O36 1.260(5)
C66 C67 1.516(6)
C67 C68 1.498(8)
C67 C70 1.501(7)
C67 C69 1.522(8)
C68 H68A 0.98
C68 H68B 0.98
C68 H68C 0.98
C69 H69A 0.98
C69 H69B 0.98
C69 H69C 0.98
C70 H70A 0.98
C70 H70B 0.98
C70 H70C 0.98
O36 Ti8 2.036(3)
Ti8 O8 1.846(3)
Ti8 O39 2.014(3)
Ti8 O37 2.114(3)
O37 C71 1.249(5)
C71 O38 1.259(5)
C71 C72 1.518(5)
C72 C73 1.512(6)
C72 C75 1.521(6)
C72 C74 1.532(6)
C73 H73A 0.98
C73 H73B 0.98
C73 H73C 0.98
C74 H74A 0.98
C74 H74B 0.98
C74 H74C 0.98
C75 H75A 0.98
C75 H75B 0.98
C75 H75C 0.98
O39 C76 1.264(5)
C76 O40 1.255(5)
C76 C77 1.500(10)
C76 C77A 1.57(4)
C77 C79 1.524(9)
C77 C80 1.525(9)
C77 C78 1.532(9)
C78 H78A 0.98
C78 H78B 0.98
C78 H78C 0.98
C79 H79A 0.98
C79 H79B 0.98
C79 H79C 0.98
C80 H80A 0.98
C80 H80B 0.98
C80 H80C 0.98
C77A C80A 1.510(16)
C77A C79A 1.521(16)
C77A C78A 1.525(16)
C78A H78D 0.98
C78A H78E 0.98
C78A H78F 0.98
C79A H79D 0.98
C79A H79E 0.98
C79A H79F 0.98
C80A H79B 0.9802
C80A H80D 0.98
C80A H80E 0.98
C80A H80F 0.98
O1T C4T 1.407(8)
O1T C1T 1.423(8)
C1T C2T 1.426(9)
C1T H1T1 0.99
C1T H1T2 0.99
C2T C3T 1.473(13)
C2T H2T1 0.99
C2T H2T2 0.99
C3T C4T 1.402(11)
C3T H3T1 0.99
C3T H3T2 0.99
C4T H4T1 0.99
C4T H4T2 0.99
O1S C1S 1.42(4)
O1S C4S 1.45(4)
C1S C2S 1.42(3)
C1S H1S1 0.99
C1S H1S2 0.99
C2S C3S 1.53(2)
C2S H2S1 0.99
C2S H2S2 0.99
C3S C4S 1.39(3)
C3S H3S1 0.99
C3S H3S2 0.99
C4S H4S1 0.99
C4S H4S2 0.99
O1R C1R 1.37(3)
O1R C4R 1.49(3)
C1R C2R 1.55(2)
C1R H1R1 0.99
C1R H1R2 0.99
C2R C3R 1.49(2)
C2R H2R1 0.99
C2R H2R2 0.99
C3R C4R 1.258(16)
C3R H3R1 0.99
C3R H3R2 0.99
C4R H4R1 0.99
C4R H4R2 0.99
O1V C4V 1.425(16)
O1V C1V 1.439(16)
C1V C2V 1.419(16)
C1V H1V1 0.99
C1V H1V2 0.99
C2V C3V 1.47(2)
C2V H2V1 0.99
C2V H2V2 0.99
C2V H3X2 1.0586
C3V C4V 1.414(17)
C3V H3V1 0.99
C3V H3V2 0.99
C4V H4V1 0.99
C4V H4V2 0.99
O1W C1W 1.426(17)
O1W C4W 1.428(17)
C1W C2W 1.411(17)
C1W H1W1 0.99
C1W H1W2 0.99
C2W C3W 1.46(2)
C2W H2W1 0.99
C2W H2W2 0.99
C3W C4W 1.426(17)
C3W H3W1 0.99
C3W H3W2 0.99
C4W H4W1 0.99
C4W H4W2 0.99
O1Y C4Y 1.435(17)
O1Y C1Y 1.439(17)
C1Y C2Y 1.420(17)
C1Y H1Y1 0.99
C1Y H1Y2 0.99
C2Y C3Y 1.47(2)
C2Y H2Y1 0.99
C2Y H2Y2 0.99
C3Y C4Y 1.418(17)
C3Y H3Y1 0.99
C3Y H3Y2 0.99
C4Y H4Y1 0.99
C4Y H4Y2 0.99
O1X C1X 1.421(15)
O1X C4X 1.435(15)
C1X C2X 1.405(16)
C1X H1X1 0.99
C1X H1X2 0.99
C2X C3X 1.46(2)
C2X H2X1 0.99
C2X H2X2 0.99
C3X C4X 1.400(16)
C3X H3X1 0.99
C3X H3X2 0.99
C4X H4X1 0.99
C4X H4X2 0.99
O1U C1U 1.409(16)
O1U C4U 1.446(16)
C1U C2U 1.414(16)
C1U H1U1 0.99
C1U H1U2 0.99
C2U C3U 1.47(2)
C2U H2U1 0.99
C2U H2U2 0.99
C3U C4U 1.427(16)
C3U H3U1 0.99
C3U H3U2 0.99
C4U H4U1 0.99
C4U H4U2 0.99
